data_7019331
loop_
_publ_author_name
'Mason, Kevin'
'Chang, John'
'Prescimone, Alessandro'
'Garlatti, Elena'
'Carretta, Stefano'
'Tasker, Peter A.'
'Brechin, Euan K.'

_publ_section_title
;
 Linking [M(III)(3)] triangles with &quot;double-headed&quot; phenolic
 oximes.
;
_journal_issue 29
_journal_name_full 'Dalton transactions (Cambridge, England : 2003)'
_journal_page_first 8777
_journal_page_last 8785
_journal_paper_doi 10.1039/c2dt30189j
_journal_volume 41
_journal_year 2012
_chemical_compound_source 'Kevin Mason'
_chemical_formula_moiety '[Fe7O2(OH)6(oxyme)3(Py)6][BF4]5.14(MeOH).6(H2O)'
_chemical_formula_sum 'C140 H242 B5 F20 Fe7 N18 O40'
_chemical_formula_weight 3642.50
_space_group_IT_number 14
_symmetry_cell_setting monoclinic
_symmetry_space_group_name_Hall '-P 2yn'
_symmetry_space_group_name_H-M 'P 1 21/n 1'
_atom_sites_solution_hydrogens geom
_atom_sites_solution_primary direct
_audit_creation_date 11-01-14
_audit_creation_method CRYSTALS_ver_14.05
_cell_angle_alpha 90
_cell_angle_beta 94.336(4)
_cell_angle_gamma 90
_cell_formula_units_Z 4
_cell_length_a 16.9480(11)
_cell_length_b 32.864(2)
_cell_length_c 31.135(2)
_cell_measurement_reflns_used 8055
_cell_measurement_temperature 150
_cell_measurement_theta_max 26
_cell_measurement_theta_min 2
_cell_volume 17291.9(19)
_computing_cell_refinement 'Apex2 (Bruker AXS, 2006)'
_computing_data_collection 'Apex2 (Bruker AXS, 2006)'
_computing_data_reduction 'Apex2 (Bruker AXS, 2006)'
_computing_molecular_graphics 'CAMERON (Watkin et al., 1996)'
_computing_publication_material 'CRYSTALS (Betteridge et al., 2003)'
_computing_structure_refinement 'CRYSTALS (Betteridge et al., 2003)'
_computing_structure_solution 'SHELXS 86 (Sheldrick, 1986)'
_diffrn_ambient_temperature 150
_diffrn_measured_fraction_theta_full 0.996
_diffrn_measured_fraction_theta_max 0.991
_diffrn_measurement_device Area
_diffrn_measurement_device_type 'Bruker Kappa Apex2'
_diffrn_measurement_method '\f & \w scans'
_diffrn_radiation_monochromator graphite
_diffrn_radiation_type 'Mo K\a'
_diffrn_radiation_wavelength 0.71073
_diffrn_reflns_av_R_equivalents 0.106
_diffrn_reflns_limit_h_max 21
_diffrn_reflns_limit_h_min -21
_diffrn_reflns_limit_k_max 41
_diffrn_reflns_limit_k_min 0
_diffrn_reflns_limit_l_max 39
_diffrn_reflns_limit_l_min 0
_diffrn_reflns_number 110344
_diffrn_reflns_theta_full 25.973
_diffrn_reflns_theta_max 26.503
_diffrn_reflns_theta_min 1.805
_diffrn_standards_number 0
_exptl_absorpt_coefficient_mu 0.669
_exptl_absorpt_correction_T_max 0.96
_exptl_absorpt_correction_T_min 0.74
_exptl_absorpt_correction_type multi-scan
_exptl_absorpt_process_details 'SADABS (Siemens, 1996)'
_exptl_crystal_colour 'dark red'
_exptl_crystal_density_diffrn 1.40
_exptl_crystal_density_method 'not measured'
_exptl_crystal_description rod
_exptl_crystal_F_000 7650
_exptl_crystal_recrystallization_method
;
Slow evaporation of a MeOH/Pyridine solution
;
_exptl_crystal_size_max 0.150
_exptl_crystal_size_mid 0.080
_exptl_crystal_size_min 0.060
_platon_squeeze_details
;
This equates to 1142 e-/cell thus 285 e-/cluster.
It could be interpreted as 13 MeOH + 1 water (244 e-) plus 1 BF4 (41 e-)
The presence of the extra BF4 anion is needed for charge balancing and it has
been proved by ion exchange chromatographic measurements.
;
_refine_diff_density_max 1.82
_refine_diff_density_min -1.07
_refine_ls_extinction_method None
_refine_ls_goodness_of_fit_ref 1.0984
_refine_ls_hydrogen_treatment none
_refine_ls_matrix_type full
_refine_ls_number_parameters 1657
_refine_ls_number_reflns 17942
_refine_ls_number_restraints 1380
_refine_ls_R_factor_all 0.1772
_refine_ls_R_factor_gt 0.1166
_refine_ls_shift/su_max 0.0023410
_refine_ls_shift/su_mean 0.0669959
_refine_ls_structure_factor_coef F
_refine_ls_weighting_details
;
Method, part 1, Chebychev polynomial, (Watkin, 1994, Prince, 1982)
[weight] = 1.0/[A~0~*T~0~(x)+A~1~*T~1~(x) ... +A~n-1~]*T~n-1~(x)]
where A~i~ are the Chebychev coefficients listed below and x= Fcalc/Fmax
Method = Robust Weighting (Prince, 1982)
W = [weight] * [1-(deltaF/6*sigmaF)^2^]^2^
A~i~ are:
1.39 1.78 1.31 0.529 0.281
;
_refine_ls_weighting_scheme calc
_refine_ls_wR_factor_all 0.1532
_refine_ls_wR_factor_gt 0.1115
_refine_ls_wR_factor_ref 0.1115
_reflns_limit_h_max 21
_reflns_limit_h_min -21
_reflns_limit_k_max 41
_reflns_limit_k_min 0
_reflns_limit_l_max 39
_reflns_limit_l_min 0
_reflns_number_gt 17942
_reflns_number_total 36222
_reflns_threshold_expression I>2.0\s(I)
_oxford_diffrn_Wilson_B_factor 2.10
_oxford_diffrn_Wilson_scale 212.01
_oxford_refine_ls_r_factor_ref 0.1166
_oxford_refine_ls_scale 0.04668(8)
_oxford_reflns_number_all 35431
_oxford_reflns_threshold_expression_ref I>2.0\s(I)
_oxford_structure_analysis_title 'pt9047 in P2(1)/n'
_cod_data_source_file c2dt30189j.txt
_cod_data_source_block pt9047
_cod_depositor_comments
;
The following automatic conversions were performed:

'_symmetry_cell_setting' value 'Monoclinic' changed to 'monoclinic'
according to /home/saulius/struct/CIF-dictionaries/cif_core.dic
dictionary named 'cif_core.dic' version 2.4.1 from 2010-06-29.

Automatic conversion script
Id: cif_fix_values 1891 2012-01-12 08:04:46Z andrius 
;
_cod_original_cell_volume 17291.7(20)
_cod_original_sg_symbol_H-M 'P 1 21/n 1 '
_cod_database_code 7019331

loop_
_symmetry_equiv_pos_as_xyz
x,y,z
-x,-y,-z
-x+1/2,y+1/2,-z+1/2
x+1/2,-y+1/2,z+1/2

loop_
_atom_site_label
_atom_site_type_symbol
_atom_site_fract_x
_atom_site_fract_y
_atom_site_fract_z
_atom_site_U_iso_or_equiv
_atom_site_occupancy
_atom_site_adp_type
_atom_site_refinement_flags_posn
_atom_site_refinement_flags_adp
Fe1 Fe 0.35717(7) 0.27046(3) 0.66795(3) 0.0352 1.0000 Uani . .
Fe3 Fe 0.19971(8) 0.21543(3) 0.71672(4) 0.0405 1.0000 Uani . .
Fe6 Fe 0.14761(7) 0.26922(3) 0.63084(4) 0.0397 1.0000 Uani . .
Fe8 Fe 0.24767(8) 0.18447(3) 0.62234(4) 0.0399 1.0000 Uani . .
Fe31 Fe 0.50908(8) 0.33036(4) 0.61906(4) 0.0433 1.0000 Uani . .
Fe34 Fe 0.57228(7) 0.26646(3) 0.69516(3) 0.0370 1.0000 Uani . .
Fe77 Fe 0.48147(8) 0.35026(3) 0.72060(4) 0.0403 1.0000 Uani . .
O2 O 0.3054(3) 0.24285(13) 0.71296(14) 0.0245 1.0000 Uani . .
O4 O 0.1488(4) 0.26703(17) 0.72787(18) 0.0485 1.0000 Uani . U
O7 O 0.1801(3) 0.21781(15) 0.65608(17) 0.0392 1.0000 Uani . .
O9 O 0.3361(3) 0.22497(13) 0.62997(15) 0.0296 1.0000 Uani . .
O10 O 0.3076(4) 0.15211(17) 0.58360(18) 0.0488 1.0000 Uani . U
O30 O 0.4692(4) 0.34527(19) 0.56142(19) 0.0570 1.0000 Uani . U
O32 O 0.4040(3) 0.30098(13) 0.62418(14) 0.0250 1.0000 Uani . .
O33 O 0.5374(3) 0.32036(15) 0.67924(16) 0.0399 1.0000 Uani . .
O35 O 0.4569(3) 0.24651(13) 0.68547(14) 0.0238 1.0000 Uani . .
O36 O 0.5997(4) 0.20996(15) 0.70434(17) 0.0421 1.0000 Uani . U
O51 O 0.2202(4) 0.20777(18) 0.77817(17) 0.0500 1.0000 Uani . U
O55 O 0.2907(4) 0.15211(16) 0.67079(18) 0.0479 1.0000 Uani . U
O70 O 0.5627(4) 0.28276(18) 0.59913(17) 0.0485 1.0000 Uani . U
O75 O 0.5692(3) 0.27606(16) 0.75617(16) 0.0410 1.0000 Uani . U
O78 O 0.3826(3) 0.31480(13) 0.70658(14) 0.0256 1.0000 Uani . .
O79 O 0.4219(4) 0.37313(15) 0.76489(18) 0.0437 1.0000 Uani . U
O100 O 0.1097(4) 0.32180(17) 0.6096(2) 0.0501 1.0000 Uani . U
O115 O 0.4483(4) 0.39379(16) 0.68061(19) 0.0482 1.0000 Uani . U
O151 O 0.1767(4) 0.25600(17) 0.57271(19) 0.0515 1.0000 Uani . U
O158 O 0.2557(3) 0.29319(12) 0.64833(15) 0.0247 1.0000 Uani . .
O191 O 0.4551(4) 0.15892(16) 0.6746(2) 0.0551 1.0000 Uani . .
O192 O 0.2689(4) 0.31756(18) 0.7701(2) 0.0541 1.0000 Uani . .
O193 O 0.2955(4) 0.3138(2) 0.5515(2) 0.0681 1.0000 Uani . .
O194 O 0.4249(12) 0.5176(6) 0.7656(6) 0.236(8) 1.0000 Uiso . .
O195 O 0.0187(13) 0.3425(6) 0.8008(7) 0.237(8) 1.0000 Uiso D .
O196 O 0.5125(15) 0.4770(7) 0.8639(8) 0.276(11) 1.0000 Uiso . .
N5 N 0.1202(4) 0.2895(2) 0.6928(2) 0.0425 1.0000 Uani . U
N18 N 0.4400(5) 0.1056(2) 0.5734(3) 0.0617 1.0000 Uani . U
N26 N 0.4003(7) 0.3104(3) 0.4799(3) 0.0911 1.0000 Uani . U
N40 N 0.5535(5) 0.1265(2) 0.7437(3) 0.0586 1.0000 Uani . U
N47 N 0.2381(5) 0.2527(3) 0.8507(2) 0.0604 1.0000 Uani . U
N54 N 0.2628(4) 0.16066(19) 0.7106(2) 0.0423 1.0000 Uani . U
N69 N 0.5883(4) 0.2548(2) 0.6295(2) 0.0453 1.0000 Uani . U
N76 N 0.5247(4) 0.30800(19) 0.7688(2) 0.0403 1.0000 Uani . U
N88 N 0.2511(5) 0.4023(2) 0.7856(3) 0.0608 1.0000 Uani . U
N96 N 0.1375(6) 0.3725(3) 0.5442(3) 0.0691 1.0000 Uani . U
N116 N 0.4548(4) 0.3858(2) 0.6377(2) 0.0478 1.0000 Uani . U
N126 N 0.5829(5) 0.3874(2) 0.7451(2) 0.0488 1.0000 Uani . U
N132 N 0.7002(4) 0.2804(2) 0.7000(2) 0.0457 1.0000 Uani . U
N138 N 0.6129(5) 0.3673(2) 0.6086(3) 0.0608 1.0000 Uani . U
N150 N 0.2034(4) 0.21763(19) 0.5669(2) 0.0374 1.0000 Uani . U
N152 N 0.1554(5) 0.1386(2) 0.6091(2) 0.0465 1.0000 Uani . U
N159 N 0.0258(5) 0.2486(2) 0.6130(2) 0.0518 1.0000 Uani . U
N165 N 0.0904(5) 0.1820(2) 0.7258(2) 0.0536 1.0000 Uani . U
C11 C 0.2857(5) 0.1431(3) 0.5433(3) 0.0439 1.0000 Uani . U
C12 C 0.2386(5) 0.1676(3) 0.5152(3) 0.0500 1.0000 Uani . U
C13 C 0.2239(6) 0.1549(3) 0.4715(3) 0.0641 1.0000 Uani . U
C14 C 0.2577(6) 0.1206(4) 0.4559(3) 0.0736 1.0000 Uani . U
C15 C 0.3017(7) 0.0966(3) 0.4838(3) 0.0732 1.0000 Uani . U
C16 C 0.3187(6) 0.1063(3) 0.5265(3) 0.0541 1.0000 Uani . U
C17 C 0.3710(6) 0.0809(3) 0.5561(3) 0.0570 1.0000 Uani . U
C19 C 0.4851(8) 0.0850(4) 0.6095(4) 0.0790 1.0000 Uani . U
C20 C 0.4923(7) 0.1161(4) 0.5387(4) 0.0703 1.0000 Uani . U
C21 C 0.5343(8) 0.1574(4) 0.5457(5) 0.0889 1.0000 Uani . U
C22 C 0.4780(8) 0.1919(4) 0.5398(4) 0.0806 1.0000 Uani . U
C23 C 0.4404(8) 0.1973(4) 0.4942(4) 0.0866 1.0000 Uani . U
C24 C 0.3927(8) 0.2351(4) 0.4849(5) 0.0944 1.0000 Uani . U
C25 C 0.4448(9) 0.2714(4) 0.4795(5) 0.0994 1.0000 Uani . U
C27 C 0.4593(8) 0.3439(4) 0.4752(3) 0.0818 1.0000 Uani . U
C28 C 0.4351(7) 0.3809(4) 0.4973(3) 0.0749 1.0000 Uani . U
C29 C 0.4449(6) 0.3805(3) 0.5429(3) 0.0595 1.0000 Uani . U
C37 C 0.6418(5) 0.1846(2) 0.6824(3) 0.0387 1.0000 Uani . U
C38 C 0.6665(6) 0.1477(3) 0.7028(3) 0.0484 1.0000 Uani . U
C39 C 0.6387(6) 0.1402(3) 0.7466(3) 0.0518 1.0000 Uani . U
C41 C 0.5140(7) 0.1345(3) 0.7847(3) 0.0676 1.0000 Uani . U
C42 C 0.4836(7) 0.1768(3) 0.7854(3) 0.0702 1.0000 Uani . U
C43 C 0.4507(7) 0.1855(4) 0.8297(3) 0.0721 1.0000 Uani D U
C44 C 0.4072(7) 0.2244(3) 0.8290(3) 0.0629 1.0000 Uani D U
C45 C 0.3764(8) 0.2348(4) 0.8743(3) 0.0856 1.0000 Uani . U
C46 C 0.3121(7) 0.2651(4) 0.8736(3) 0.0739 1.0000 Uani . U
C48 C 0.1991(8) 0.2139(3) 0.8646(3) 0.0747 1.0000 Uani . U
C49 C 0.2287(8) 0.1774(3) 0.8457(3) 0.0701 1.0000 Uani . U
C50 C 0.2368(6) 0.1747(3) 0.8017(3) 0.0535 1.0000 Uani . U
C52 C 0.2649(8) 0.1385(3) 0.7841(3) 0.0720 1.0000 Uani . U
C53 C 0.2828(7) 0.1336(3) 0.7394(3) 0.0567 1.0000 Uani . U
C56 C 0.2795(11) 0.1045(4) 0.8114(4) 0.1074 1.0000 Uani . U
C57 C 0.2717(12) 0.1065(4) 0.8536(4) 0.1192 1.0000 Uani . U
C58 C 0.2452(11) 0.1434(4) 0.8722(4) 0.1116 1.0000 Uani . U
C59 C 0.2761(9) 0.0672(4) 0.8820(4) 0.0996 1.0000 Uani D U
C60 C 0.3517(9) 0.0458(7) 0.8702(7) 0.1853 1.0000 Uani . U
C61 C 0.2867(15) 0.0756(6) 0.9278(5) 0.1984 1.0000 Uani D U
C62 C 0.1813(7) 0.2884(4) 0.8517(4) 0.0764 1.0000 Uani . U
C63 C 0.5469(7) 0.0822(3) 0.7313(3) 0.0642 1.0000 Uani . U
C64 C 0.7072(6) 0.1193(3) 0.6809(3) 0.0502 1.0000 Uani . U
C65 C 0.7269(6) 0.1254(3) 0.6385(3) 0.0598 1.0000 Uani . U
C66 C 0.7033(5) 0.1612(3) 0.6194(3) 0.0482 1.0000 Uani . U
C67 C 0.6607(5) 0.1911(3) 0.6406(3) 0.0420 1.0000 Uani . U
C68 C 0.6304(5) 0.2255(2) 0.6146(3) 0.0418 1.0000 Uani . U
C71 C 0.7727(8) 0.0926(3) 0.6168(4) 0.0750 1.0000 Uani . U
C72 C 0.7910(10) 0.1043(4) 0.5732(4) 0.1004 1.0000 Uani . U
C73 C 0.8497(9) 0.0837(5) 0.6439(5) 0.1156 1.0000 Uani . U
C74 C 0.7259(11) 0.0536(4) 0.6146(6) 0.1288 1.0000 Uani . U
C80 C 0.4271(6) 0.3699(3) 0.8070(3) 0.0484 1.0000 Uani . U
C81 C 0.4742(6) 0.3419(3) 0.8298(3) 0.0479 1.0000 Uani . U
C82 C 0.5231(5) 0.3116(2) 0.8098(3) 0.0429 1.0000 Uani . U
C83 C 0.4758(6) 0.3410(3) 0.8756(3) 0.0562 1.0000 Uani . U
C84 C 0.4297(7) 0.3666(3) 0.8976(3) 0.0632 1.0000 Uani . U
C85 C 0.3831(7) 0.3941(3) 0.8752(3) 0.0651 1.0000 Uani . U
C86 C 0.3783(6) 0.3963(3) 0.8299(3) 0.0528 1.0000 Uani . U
C87 C 0.3245(6) 0.4248(3) 0.8041(3) 0.0593 1.0000 Uani . U
C89 C 0.1946(7) 0.3981(4) 0.8191(4) 0.0772 1.0000 Uani . U
C90 C 0.2128(7) 0.4209(3) 0.7465(4) 0.0691 1.0000 Uani . U
C91 C 0.2502(7) 0.4064(3) 0.7065(3) 0.0626 1.0000 Uani . U
C92 C 0.2174(6) 0.4282(3) 0.6662(3) 0.0651 1.0000 Uani . U
C93 C 0.2334(7) 0.4073(3) 0.6249(3) 0.0651 1.0000 Uani . U
C94 C 0.1993(9) 0.4309(3) 0.5836(4) 0.0795 1.0000 Uani . U
C95 C 0.1940(8) 0.4070(4) 0.5435(4) 0.0770 1.0000 Uani . U
C97 C 0.0523(7) 0.3808(3) 0.5537(4) 0.0694 1.0000 Uani . U
C98 C 0.0384(7) 0.3827(3) 0.6003(4) 0.0637 1.0000 Uani . U
C99 C 0.0665(5) 0.3512(3) 0.6272(3) 0.0502 1.0000 Uani . U
C101 C 0.0536(6) 0.3520(3) 0.6704(3) 0.0528 1.0000 Uani . U
C102 C 0.0841(6) 0.3224(3) 0.7013(3) 0.0521 1.0000 Uani . U
C103 C 0.0106(6) 0.3860(3) 0.6864(4) 0.0585 1.0000 Uani . U
C104 C -0.0167(6) 0.4172(3) 0.6611(4) 0.0670 1.0000 Uani . U
C105 C -0.0021(7) 0.4157(3) 0.6169(4) 0.0687 1.0000 Uani . U
C106 C -0.0574(8) 0.4543(3) 0.6821(5) 0.0892 1.0000 Uani . U
C107 C -0.0872(10) 0.4838(4) 0.6468(5) 0.1142 1.0000 Uani . U
C108 C -0.1222(9) 0.4388(4) 0.7061(5) 0.1020 1.0000 Uani . U
C109 C 0.0074(10) 0.4767(5) 0.7091(7) 0.1417 1.0000 Uani . U
C110 C 0.1403(8) 0.3495(4) 0.5010(4) 0.0873 1.0000 Uani . U
C111 C 0.4337(10) 0.3656(4) 0.9478(4) 0.0921 1.0000 Uani . U
C112 C 0.4828(13) 0.3318(6) 0.9665(4) 0.1501 1.0000 Uani . U
C113 C 0.3459(12) 0.3624(6) 0.9623(5) 0.1370 1.0000 Uani . U
C114 C 0.4633(15) 0.4057(5) 0.9639(5) 0.1626 1.0000 Uani . U
C117 C 0.4327(6) 0.4165(3) 0.6132(3) 0.0552 1.0000 Uani . U
C118 C 0.4270(6) 0.4148(3) 0.5664(3) 0.0616 1.0000 Uani . U
C119 C 0.4008(7) 0.4492(3) 0.5432(4) 0.0710 1.0000 Uani . U
C120 C 0.3891(7) 0.4517(4) 0.4987(4) 0.0791 1.0000 Uani . U
C121 C 0.4084(7) 0.4159(4) 0.4769(4) 0.0791 1.0000 Uani . U
C122 C 0.3582(9) 0.4883(4) 0.4740(5) 0.1030 1.0000 Uani . U
C123 C 0.3816(11) 0.5292(4) 0.5008(6) 0.1270 1.0000 Uani . U
C124 C 0.4019(12) 0.4935(5) 0.4347(5) 0.1355 1.0000 Uani . U
C125 C 0.2726(10) 0.4862(6) 0.4680(8) 0.1917 1.0000 Uani . U
C127 C 0.6562(6) 0.3726(3) 0.7501(3) 0.0565 1.0000 Uani . U
C128 C 0.7202(7) 0.3957(3) 0.7635(3) 0.0686 1.0000 Uani . U
C129 C 0.7115(7) 0.4342(4) 0.7723(3) 0.0700 1.0000 Uani . U
C130 C 0.6375(8) 0.4512(3) 0.7671(4) 0.0752 1.0000 Uani . U
C131 C 0.5720(7) 0.4256(3) 0.7534(3) 0.0625 1.0000 Uani . U
C133 C 0.7465(6) 0.2676(3) 0.7338(3) 0.0599 1.0000 Uani . U
C134 C 0.8235(6) 0.2772(3) 0.7403(3) 0.0663 1.0000 Uani . U
C135 C 0.8581(7) 0.3016(4) 0.7126(4) 0.0706 1.0000 Uani . U
C136 C 0.8130(6) 0.3148(3) 0.6769(4) 0.0633 1.0000 Uani . U
C137 C 0.7355(6) 0.3029(3) 0.6719(3) 0.0561 1.0000 Uani . U
C139 C 0.6379(7) 0.3976(3) 0.6337(4) 0.0658 1.0000 Uani . U
C140 C 0.7070(8) 0.4182(4) 0.6261(4) 0.0840 1.0000 Uani . U
C141 C 0.7513(9) 0.4072(5) 0.5915(5) 0.1009 1.0000 Uani . U
C142 C 0.7247(8) 0.3737(5) 0.5656(4) 0.0897 1.0000 Uani . U
C143 C 0.6547(8) 0.3561(4) 0.5741(4) 0.0846 1.0000 Uani . U
C144 C 0.3344(9) 0.3149(5) 0.4483(4) 0.1017 1.0000 Uani . U
C145 C 0.2464(8) 0.1102(5) 0.4073(4) 0.1013 1.0000 Uani D U
C146 C 0.1761(10) 0.1280(8) 0.3865(4) 0.1672 1.0000 Uani D U
C147 C 0.3224(9) 0.1162(6) 0.3874(4) 0.1140 1.0000 Uani . U
C148 C 0.2302(12) 0.0624(6) 0.4024(5) 0.1510 1.0000 Uani . U
C149 C 0.2061(6) 0.2051(3) 0.5271(3) 0.0492 1.0000 Uani . U
C153 C 0.1729(7) 0.0998(3) 0.6184(3) 0.0639 1.0000 Uani . U
C154 C 0.1224(8) 0.0698(4) 0.6125(4) 0.0826 1.0000 Uani . U
C155 C 0.0472(8) 0.0784(4) 0.5962(4) 0.0812 1.0000 Uani . U
C156 C 0.0264(7) 0.1183(4) 0.5853(4) 0.0720 1.0000 Uani . U
C157 C 0.0843(6) 0.1476(3) 0.5930(3) 0.0544 1.0000 Uani . U
C160 C -0.0229(6) 0.2332(3) 0.6422(3) 0.0604 1.0000 Uani . U
C161 C -0.0993(7) 0.2229(4) 0.6294(4) 0.0784 1.0000 Uani . U
C162 C -0.1279(8) 0.2264(4) 0.5879(5) 0.0876 1.0000 Uani . U
C163 C -0.0795(7) 0.2417(4) 0.5591(4) 0.0806 1.0000 Uani . U
C164 C -0.0044(6) 0.2526(3) 0.5726(3) 0.0628 1.0000 Uani . U
C166 C 0.0383(7) 0.1975(3) 0.7500(3) 0.0638 1.0000 Uani . U
C167 C -0.0344(8) 0.1786(4) 0.7574(4) 0.0799 1.0000 Uani . U
C168 C -0.0465(9) 0.1402(4) 0.7407(4) 0.0915 1.0000 Uani . U
C169 C 0.0058(8) 0.1244(4) 0.7152(4) 0.0848 1.0000 Uani . U
C170 C 0.0767(7) 0.1445(3) 0.7086(3) 0.0658 1.0000 Uani . U
C197 C -0.0080(11) 0.2967(5) 0.7940(6) 0.127(6) 1.0000 Uiso D .
C198 C 0.2016(7) 0.0400(3) 0.8728(5) 0.0824 1.0000 Uani . U
B172 B 0.7415(16) 0.5416(8) 0.7177(8) 0.1297(18) 1.0000 Uiso . U
B177 B 0.0986(17) 0.2675(8) 0.4302(9) 0.1404(19) 1.0000 Uiso . U
B182 B 0.3377(7) 0.0232(3) 0.6937(4) 0.180(3) 1.0000 Uiso D U
B187 B 0.190(3) 0.2669(14) 0.9914(15) 0.202(3) 1.0000 Uiso . U
F171 F 0.7066(6) 0.5088(3) 0.6938(3) 0.1274(19) 1.0000 Uiso . U
F173 F 0.7955(6) 0.5588(3) 0.6957(3) 0.1301(19) 1.0000 Uiso . U
F174 F 0.7757(6) 0.5285(3) 0.7553(3) 0.1310(19) 1.0000 Uiso . U
F175 F 0.6803(6) 0.5679(3) 0.7259(3) 0.1334(19) 1.0000 Uiso . U
F176 F 0.0533(6) 0.2641(3) 0.4615(4) 0.140(2) 1.0000 Uiso . U
F178 F 0.1773(7) 0.2597(3) 0.4443(3) 0.140(2) 1.0000 Uiso . U
F179 F 0.0785(6) 0.2445(3) 0.3961(4) 0.141(2) 1.0000 Uiso . U
F180 F 0.1026(6) 0.3082(3) 0.4158(3) 0.144(2) 1.0000 Uiso . U
F181 F 0.2693(6) 0.0106(3) 0.6740(4) 0.182(3) 1.0000 Uiso D U
F183 F 0.3924(6) -0.0053(3) 0.6889(4) 0.180(3) 1.0000 Uiso D U
F184 F 0.3590(7) 0.0582(3) 0.6761(4) 0.180(3) 1.0000 Uiso D U
F185 F 0.3293(7) 0.0292(4) 0.7355(3) 0.181(3) 1.0000 Uiso D U
F186 F 0.2639(10) 0.2557(5) 0.9732(5) 0.200(3) 1.0000 Uiso . U
F188 F 0.2089(9) 0.2947(5) 1.0201(5) 0.201(3) 1.0000 Uiso . U
F189 F 0.1530(10) 0.2740(5) 0.9554(5) 0.203(3) 1.0000 Uiso . U
F190 F 0.1602(10) 0.2336(5) 1.0055(5) 0.204(3) 1.0000 Uiso . U
H131 H 0.1882 0.1715 0.4518 0.0771 1.0000 Uiso R .
H151 H 0.3226 0.0707 0.4730 0.0885 1.0000 Uiso R .
H171 H 0.3411 0.0713 0.5803 0.0686 1.0000 Uiso R .
H172 H 0.3901 0.0572 0.5402 0.0686 1.0000 Uiso R .
H191 H 0.5304 0.1022 0.6200 0.0949 1.0000 Uiso R .
H192 H 0.4503 0.0802 0.6331 0.0949 1.0000 Uiso R .
H193 H 0.5051 0.0586 0.5994 0.0949 1.0000 Uiso R .
H201 H 0.5330 0.0946 0.5375 0.0845 1.0000 Uiso R .
H202 H 0.4597 0.1170 0.5109 0.0845 1.0000 Uiso R .
H211 H 0.5598 0.1584 0.5754 0.1068 1.0000 Uiso R .
H212 H 0.5751 0.1602 0.5248 0.1068 1.0000 Uiso R .
H221 H 0.5069 0.2172 0.5482 0.0963 1.0000 Uiso R .
H222 H 0.4351 0.1876 0.5592 0.0963 1.0000 Uiso R .
H231 H 0.4836 0.1970 0.4745 0.1036 1.0000 Uiso R .
H232 H 0.4051 0.1737 0.4878 0.1036 1.0000 Uiso R .
H241 H 0.3594 0.2402 0.5091 0.1130 1.0000 Uiso R .
H242 H 0.3584 0.2310 0.4581 0.1130 1.0000 Uiso R .
H251 H 0.4869 0.2717 0.5033 0.1192 1.0000 Uiso R .
H252 H 0.4691 0.2690 0.4516 0.1192 1.0000 Uiso R .
H271 H 0.5118 0.3351 0.4879 0.0981 1.0000 Uiso R .
H272 H 0.4625 0.3500 0.4442 0.0981 1.0000 Uiso R .
H391 H 0.6437 0.1657 0.7635 0.0622 1.0000 Uiso R .
H392 H 0.6721 0.1188 0.7611 0.0622 1.0000 Uiso R .
H411 H 0.5529 0.1304 0.8096 0.0815 1.0000 Uiso R .
H412 H 0.4693 0.1154 0.7866 0.0815 1.0000 Uiso R .
H421 H 0.5271 0.1961 0.7807 0.0844 1.0000 Uiso R .
H422 H 0.4408 0.1803 0.7622 0.0844 1.0000 Uiso R .
H431 H 0.4954 0.1869 0.8520 0.0868 1.0000 Uiso R .
H432 H 0.4145 0.1632 0.8366 0.0868 1.0000 Uiso R .
H441 H 0.4429 0.2464 0.8208 0.0757 1.0000 Uiso R .
H442 H 0.3614 0.2225 0.8074 0.0757 1.0000 Uiso R .
H451 H 0.4216 0.2453 0.8931 0.1026 1.0000 Uiso R .
H452 H 0.3567 0.2093 0.8867 0.1026 1.0000 Uiso R .
H461 H 0.3015 0.2713 0.9038 0.0888 1.0000 Uiso R .
H462 H 0.3307 0.2901 0.8597 0.0888 1.0000 Uiso . .
H481 H 0.2078 0.2116 0.8963 0.0895 1.0000 Uiso R .
H482 H 0.1417 0.2158 0.8563 0.0895 1.0000 Uiso R .
H531 H 0.3110 0.1088 0.7308 0.0683 1.0000 Uiso R .
H561 H 0.2960 0.0785 0.7988 0.1291 1.0000 Uiso R .
H581 H 0.2382 0.1449 0.9035 0.1338 1.0000 Uiso R .
H601 H 0.3588 0.0203 0.8869 0.2216 1.0000 Uiso R .
H602 H 0.3977 0.0639 0.8769 0.2216 1.0000 Uiso R .
H603 H 0.3474 0.0394 0.8390 0.2216 1.0000 Uiso R .
H611 H 0.2889 0.0496 0.9439 0.2363 1.0000 Uiso R .
H612 H 0.3366 0.0908 0.9341 0.2363 1.0000 Uiso R .
H613 H 0.2417 0.0921 0.9365 0.2363 1.0000 Uiso R .
H621 H 0.1300 0.2810 0.8363 0.0918 1.0000 Uiso R .
H622 H 0.1729 0.2954 0.8819 0.0918 1.0000 Uiso R .
H623 H 0.2039 0.3122 0.8374 0.0918 1.0000 Uiso R .
H631 H 0.4907 0.0739 0.7296 0.0773 1.0000 Uiso R .
H632 H 0.5774 0.0656 0.7533 0.0773 1.0000 Uiso R .
H633 H 0.5685 0.0782 0.7030 0.0773 1.0000 Uiso R .
H641 H 0.7232 0.0935 0.6956 0.0603 1.0000 Uiso R .
H661 H 0.7165 0.1664 0.5894 0.0576 1.0000 Uiso R .
H681 H 0.6425 0.2267 0.5840 0.0503 1.0000 Uiso R .
H721 H 0.8208 0.0821 0.5603 0.1205 1.0000 Uiso R .
H722 H 0.8235 0.1294 0.5746 0.1205 1.0000 Uiso R .
H723 H 0.7412 0.1093 0.5553 0.1205 1.0000 Uiso R .
H731 H 0.8796 0.0623 0.6297 0.1390 1.0000 Uiso R .
H732 H 0.8375 0.0743 0.6728 0.1390 1.0000 Uiso R .
H733 H 0.8820 0.1088 0.6467 0.1390 1.0000 Uiso R .
H741 H 0.7561 0.0323 0.6004 0.1541 1.0000 Uiso R .
H742 H 0.7164 0.0447 0.6442 0.1541 1.0000 Uiso R .
H743 H 0.6746 0.0581 0.5980 0.1541 1.0000 Uiso R .
H821 H 0.5563 0.2932 0.8287 0.0515 1.0000 Uiso R .
H831 H 0.5111 0.3214 0.8918 0.0676 1.0000 Uiso R .
H851 H 0.3513 0.4133 0.8913 0.0784 1.0000 Uiso R .
H871 H 0.3083 0.4471 0.8229 0.0713 1.0000 Uiso R .
H872 H 0.3528 0.4363 0.7803 0.0713 1.0000 Uiso R .
H891 H 0.1469 0.3835 0.8071 0.0929 1.0000 Uiso R .
H892 H 0.1794 0.4255 0.8290 0.0929 1.0000 Uiso R .
H893 H 0.2196 0.3826 0.8438 0.0929 1.0000 Uiso R .
H901 H 0.2181 0.4508 0.7486 0.0829 1.0000 Uiso R .
H902 H 0.1560 0.4135 0.7441 0.0829 1.0000 Uiso R .
H911 H 0.3080 0.4113 0.7103 0.0753 1.0000 Uiso R .
H912 H 0.2401 0.3769 0.7029 0.0753 1.0000 Uiso R .
H921 H 0.1879 0.4541 0.6670 0.0784 1.0000 Uiso R .
H931 H 0.2624 0.3812 0.6238 0.0784 1.0000 Uiso R .
H941 H 0.2340 0.4546 0.5794 0.0959 1.0000 Uiso R .
H942 H 0.1455 0.4405 0.5887 0.0959 1.0000 Uiso R .
H951 H 0.1766 0.4252 0.5193 0.0923 1.0000 Uiso R .
H952 H 0.2471 0.3959 0.5390 0.0923 1.0000 Uiso R .
H971 H 0.0362 0.4072 0.5404 0.0834 1.0000 Uiso R .
H972 H 0.0189 0.3588 0.5404 0.0834 1.0000 Uiso R .
H1021 H 0.0765 0.3279 0.7320 0.0625 1.0000 Uiso R .
H1031 H 0.0008 0.3865 0.7173 0.0701 1.0000 Uiso R .
H1051 H -0.0206 0.4382 0.5975 0.0825 1.0000 Uiso R .
H1071 H -0.1130 0.5073 0.6598 0.1371 1.0000 Uiso R .
H1072 H -0.0420 0.4934 0.6311 0.1371 1.0000 Uiso R .
H1073 H -0.1259 0.4697 0.6265 0.1371 1.0000 Uiso R .
H1081 H -0.1488 0.4618 0.7196 0.1223 1.0000 Uiso R .
H1082 H -0.1007 0.4198 0.7287 0.1223 1.0000 Uiso R .
H1083 H -0.1608 0.4243 0.6861 0.1223 1.0000 Uiso R .
H1091 H -0.0156 0.5005 0.7231 0.1696 1.0000 Uiso R .
H1092 H 0.0314 0.4581 0.7315 0.1696 1.0000 Uiso R .
H1093 H 0.0485 0.4860 0.6904 0.1696 1.0000 Uiso R .
H1101 H 0.1031 0.3262 0.5004 0.1051 1.0000 Uiso R .
H1102 H 0.1947 0.3393 0.4981 0.1051 1.0000 Uiso R .
H1103 H 0.1250 0.3681 0.4769 0.1051 1.0000 Uiso R .
H1121 H 0.4833 0.3327 0.9983 0.1799 1.0000 Uiso R .
H1122 H 0.5376 0.3345 0.9578 0.1799 1.0000 Uiso R .
H1123 H 0.4602 0.3056 0.9559 0.1799 1.0000 Uiso R .
H1131 H 0.3473 0.3617 0.9942 0.1643 1.0000 Uiso R .
H1132 H 0.3149 0.3862 0.9514 0.1643 1.0000 Uiso R .
H1133 H 0.3209 0.3371 0.9505 0.1643 1.0000 Uiso R .
H1141 H 0.4664 0.4059 0.9958 0.1954 1.0000 Uiso R .
H1142 H 0.5166 0.4107 0.9539 0.1954 1.0000 Uiso R .
H1143 H 0.4267 0.4274 0.9527 0.1954 1.0000 Uiso R .
H1171 H 0.4192 0.4424 0.6272 0.0661 1.0000 Uiso R .
H1191 H 0.3899 0.4740 0.5599 0.0854 1.0000 Uiso R .
H1211 H 0.4025 0.4159 0.4450 0.0951 1.0000 Uiso R .
H1231 H 0.3611 0.5532 0.4843 0.1525 1.0000 Uiso R .
H1232 H 0.3580 0.5283 0.5289 0.1525 1.0000 Uiso R .
H1233 H 0.4399 0.5311 0.5055 0.1525 1.0000 Uiso R .
H1241 H 0.3814 0.5177 0.4186 0.1623 1.0000 Uiso R .
H1242 H 0.4589 0.4972 0.4432 0.1623 1.0000 Uiso R .
H1243 H 0.3943 0.4691 0.4163 0.1623 1.0000 Uiso R .
H1251 H 0.2522 0.5103 0.4517 0.2308 1.0000 Uiso R .
H1252 H 0.2501 0.4855 0.4964 0.2308 1.0000 Uiso R .
H1253 H 0.2570 0.4612 0.4517 0.2308 1.0000 Uiso R .
H1271 H 0.6647 0.3435 0.7436 0.0680 1.0000 Uiso R .
H1281 H 0.7735 0.3833 0.7667 0.0825 1.0000 Uiso R .
H1291 H 0.7577 0.4509 0.7825 0.0841 1.0000 Uiso R .
H1301 H 0.6297 0.4805 0.7727 0.0905 1.0000 Uiso R .
H1311 H 0.5179 0.4371 0.7503 0.0751 1.0000 Uiso R .
H1331 H 0.7229 0.2499 0.7551 0.0719 1.0000 Uiso R .
H1341 H 0.8551 0.2663 0.7658 0.0798 1.0000 Uiso R .
H1351 H 0.9143 0.3097 0.7179 0.0848 1.0000 Uiso R .
H1361 H 0.8360 0.3325 0.6553 0.0757 1.0000 Uiso R .
H1371 H 0.7037 0.3118 0.6456 0.0675 1.0000 Uiso R .
H1391 H 0.6073 0.4056 0.6582 0.0790 1.0000 Uiso R .
H1401 H 0.7252 0.4410 0.6453 0.1005 1.0000 Uiso R .
H1411 H 0.7997 0.4224 0.5854 0.1209 1.0000 Uiso R .
H1421 H 0.7559 0.3634 0.5422 0.1073 1.0000 Uiso R .
H1431 H 0.6328 0.3344 0.5546 0.1015 1.0000 Uiso R .
H1441 H 0.3030 0.3403 0.4472 0.1222 1.0000 Uiso R .
H1442 H 0.3204 0.2927 0.4277 0.1222 1.0000 Uiso R .
H1461 H 0.1718 0.1205 0.3557 0.2007 1.0000 Uiso R .
H1462 H 0.1788 0.1580 0.3893 0.2007 1.0000 Uiso R .
H1463 H 0.1292 0.1178 0.4003 0.2007 1.0000 Uiso R .
H1471 H 0.3153 0.1096 0.3563 0.1370 1.0000 Uiso R .
H1472 H 0.3394 0.1449 0.3910 0.1370 1.0000 Uiso R .
H1473 H 0.3632 0.0981 0.4016 0.1370 1.0000 Uiso R .
H1481 H 0.2229 0.0552 0.3715 0.1819 1.0000 Uiso R .
H1482 H 0.2759 0.0472 0.4161 0.1819 1.0000 Uiso R .
H1483 H 0.1819 0.0552 0.4167 0.1819 1.0000 Uiso R .
H1491 H 0.1838 0.2232 0.5039 0.0590 1.0000 Uiso R .
H1531 H 0.2272 0.0933 0.6305 0.0767 1.0000 Uiso R .
H1541 H 0.1383 0.0415 0.6197 0.0994 1.0000 Uiso R .
H1551 H 0.0076 0.0563 0.5920 0.0976 1.0000 Uiso R .
H1561 H -0.0273 0.1254 0.5727 0.0863 1.0000 Uiso R .
H1571 H 0.0714 0.1764 0.5860 0.0655 1.0000 Uiso R .
H1601 H -0.0028 0.2295 0.6726 0.0727 1.0000 Uiso R .
H1611 H -0.1343 0.2126 0.6510 0.0941 1.0000 Uiso R .
H1621 H -0.1827 0.2180 0.5787 0.1051 1.0000 Uiso R .
H1631 H -0.0988 0.2449 0.5285 0.0970 1.0000 Uiso R .
H1641 H 0.0296 0.2641 0.5512 0.0754 1.0000 Uiso R .
H1661 H 0.0503 0.2241 0.7640 0.0764 1.0000 Uiso R .
H1671 H -0.0745 0.1923 0.7738 0.0957 1.0000 Uiso R .
H1681 H -0.0936 0.1243 0.7474 0.1098 1.0000 Uiso R .
H1691 H -0.0058 0.0980 0.7008 0.1018 1.0000 Uiso R .
H1701 H 0.1166 0.1315 0.6914 0.0790 1.0000 Uiso R .
H1971 H -0.0665 0.2954 0.7898 0.1537 1.0000 Uiso R .
H1972 H 0.0102 0.2805 0.8197 0.1537 1.0000 Uiso R .
H1973 H 0.0153 0.2855 0.7684 0.1537 1.0000 Uiso R .
H1981 H 0.2063 0.0154 0.8912 0.0988 1.0000 Uiso R .
H1982 H 0.1538 0.0555 0.8792 0.0988 1.0000 Uiso R .
H1983 H 0.1973 0.0317 0.8421 0.0988 1.0000 Uiso R .
H780 H 0.3491 0.3156 0.7255 0.0306 1.0000 Uiso R .
H320 H 0.3715 0.3048 0.6024 0.0300 1.0000 Uiso R .
H350 H 0.4563 0.2208 0.6823 0.0285 1.0000 Uiso R .
H20 H 0.3338 0.2421 0.7366 0.0293 1.0000 Uiso R .
H1580 H 0.2564 0.3190 0.6466 0.0295 1.0000 Uiso R .
H90 H 0.3720 0.2212 0.6127 0.0352 1.0000 Uiso R .
H1950 H 0.0688 0.3436 0.8044 0.2844 1.0000 Uiso R .
H1940 H 0.4747 0.5192 0.7641 0.2799 1.0000 Uiso R .
H1941 H 0.4243 0.4918 0.7654 0.2799 1.0000 Uiso R .
H1960 H 0.5359 0.4897 0.8447 0.3280 1.0000 Uiso R .
H1961 H 0.4642 0.4828 0.8574 0.3280 1.0000 Uiso R .
H1930 H 0.3045 0.2942 0.5689 0.0806 1.0000 Uiso R .
H1931 H 0.2713 0.3028 0.5296 0.0806 1.0000 Uiso R .
H1920 H 0.2785 0.2972 0.7546 0.0643 1.0000 Uiso R .
H1921 H 0.3109 0.3325 0.7686 0.0643 1.0000 Uiso . .
H1910 H 0.4233 0.1768 0.6827 0.0655 1.0000 Uiso R .
H1911 H 0.4330 0.1357 0.6749 0.0655 1.0000 Uiso R .

loop_
_atom_site_aniso_label
_atom_site_aniso_U_11
_atom_site_aniso_U_22
_atom_site_aniso_U_33
_atom_site_aniso_U_23
_atom_site_aniso_U_13
_atom_site_aniso_U_12
Fe1 0.0409(7) 0.0303(5) 0.0335(6) 0.0029(4) -0.0039(5) -0.0040(5)
Fe3 0.0500(8) 0.0362(6) 0.0349(6) -0.0019(5) 0.0001(5) -0.0086(5)
Fe6 0.0402(7) 0.0337(6) 0.0442(6) -0.0008(5) -0.0037(5) -0.0036(5)
Fe8 0.0489(8) 0.0332(6) 0.0362(6) -0.0026(5) -0.0052(5) -0.0041(5)
Fe31 0.0457(8) 0.0437(7) 0.0391(6) 0.0125(5) -0.0053(5) -0.0041(6)
Fe34 0.0418(7) 0.0355(6) 0.0325(6) 0.0062(5) -0.0043(5) -0.0005(5)
Fe77 0.0473(8) 0.0300(6) 0.0418(6) 0.0033(5) -0.0080(5) -0.0032(5)
O2 0.028(3) 0.023(2) 0.021(2) 0.0019(17) -0.0056(19) -0.0122(19)
O4 0.058(4) 0.048(3) 0.040(3) -0.003(2) 0.004(3) -0.008(3)
O7 0.044(3) 0.026(3) 0.046(3) -0.005(2) -0.011(2) -0.003(2)
O9 0.033(3) 0.024(2) 0.032(3) -0.0024(19) 0.006(2) -0.001(2)
O10 0.064(4) 0.041(3) 0.041(3) -0.008(2) 0.000(3) -0.006(3)
O30 0.069(5) 0.058(3) 0.042(3) 0.015(3) -0.007(3) -0.008(3)
O32 0.019(3) 0.032(2) 0.023(2) 0.0052(19) -0.0028(18) -0.0065(19)
O33 0.047(4) 0.035(3) 0.037(3) 0.006(2) -0.001(2) 0.000(2)
O35 0.024(3) 0.018(2) 0.029(2) 0.0066(18) -0.006(2) -0.0010(18)
O36 0.058(4) 0.030(3) 0.038(3) 0.005(2) -0.002(2) 0.004(2)
O51 0.069(4) 0.050(3) 0.031(3) -0.001(2) 0.000(3) -0.013(3)
O55 0.070(4) 0.034(3) 0.041(3) -0.003(2) 0.007(3) 0.003(3)
O70 0.054(4) 0.062(3) 0.029(3) 0.012(2) -0.006(2) 0.004(3)
O75 0.050(4) 0.036(3) 0.035(3) 0.003(2) -0.006(2) -0.001(2)
O78 0.026(3) 0.024(2) 0.027(2) 0.0061(19) 0.003(2) -0.0041(19)
O79 0.054(4) 0.031(3) 0.046(2) -0.004(2) -0.001(3) 0.003(2)
O100 0.049(4) 0.043(3) 0.057(3) 0.002(2) -0.007(3) 0.002(2)
O115 0.054(4) 0.035(3) 0.054(3) 0.008(2) -0.013(3) -0.006(3)
O151 0.070(5) 0.038(3) 0.046(3) 0.004(2) -0.004(3) 0.005(3)
O158 0.019(2) 0.015(2) 0.038(3) 0.0022(19) -0.0099(19) -0.0002(18)
O191 0.070(5) 0.025(3) 0.069(4) 0.003(3) -0.002(3) 0.007(3)
O192 0.055(4) 0.050(3) 0.058(4) -0.014(3) 0.005(3) -0.014(3)
O193 0.081(5) 0.059(4) 0.060(4) 0.025(3) -0.024(4) -0.021(4)
N5 0.042(4) 0.036(3) 0.049(3) -0.006(2) -0.001(3) -0.010(2)
N18 0.069(5) 0.061(5) 0.053(4) -0.012(3) -0.009(3) 0.006(3)
N26 0.124(8) 0.096(4) 0.050(5) 0.022(5) -0.017(5) -0.017(4)
N40 0.075(4) 0.047(3) 0.054(4) 0.012(3) 0.006(3) -0.002(3)
N47 0.075(5) 0.064(3) 0.042(4) -0.001(3) 0.004(3) -0.013(3)
N54 0.054(5) 0.034(3) 0.039(3) -0.001(2) 0.003(3) -0.002(3)
N69 0.045(4) 0.047(4) 0.041(4) 0.006(2) -0.019(3) -0.001(3)
N76 0.040(4) 0.038(3) 0.043(3) 0.003(3) 0.002(3) -0.005(2)
N88 0.065(4) 0.050(4) 0.067(4) -0.011(3) 0.000(3) 0.008(3)
N96 0.079(4) 0.060(5) 0.064(4) 0.008(3) -0.020(4) -0.001(3)
N116 0.042(4) 0.047(4) 0.051(3) 0.011(3) -0.018(3) -0.007(3)
N126 0.063(4) 0.033(3) 0.049(4) 0.007(3) -0.013(4) -0.009(3)
N132 0.042(4) 0.046(4) 0.048(4) 0.007(3) -0.008(3) -0.003(3)
N138 0.056(5) 0.055(4) 0.068(5) 0.021(3) -0.011(3) -0.013(4)
N150 0.031(4) 0.041(3) 0.040(3) 0.001(2) -0.005(3) -0.001(3)
N152 0.055(4) 0.048(3) 0.037(4) -0.009(3) 0.009(3) -0.005(3)
N159 0.052(4) 0.046(4) 0.056(4) -0.003(3) -0.002(3) 0.003(3)
N165 0.065(5) 0.062(4) 0.034(4) -0.001(3) 0.010(3) -0.027(4)
C11 0.036(5) 0.046(4) 0.048(3) -0.015(3) -0.005(3) -0.009(3)
C12 0.043(5) 0.066(4) 0.041(3) -0.011(3) -0.003(3) -0.002(3)
C13 0.056(6) 0.091(6) 0.044(4) -0.020(4) -0.007(4) 0.005(5)
C14 0.041(6) 0.119(7) 0.059(4) -0.042(4) -0.011(4) 0.013(5)
C15 0.073(7) 0.074(6) 0.069(4) -0.041(4) -0.016(5) 0.003(5)
C16 0.051(5) 0.057(4) 0.054(4) -0.020(3) 0.005(3) -0.004(3)
C17 0.062(5) 0.047(5) 0.063(5) -0.019(4) 0.011(3) 0.006(3)
C19 0.087(8) 0.070(7) 0.077(6) 0.002(5) -0.013(5) 0.022(6)
C20 0.056(6) 0.080(5) 0.073(5) -0.006(5) -0.007(4) -0.004(4)
C21 0.081(8) 0.077(6) 0.105(9) 0.012(6) -0.022(6) -0.010(4)
C22 0.082(8) 0.074(5) 0.081(6) 0.003(6) -0.020(6) -0.011(5)
C23 0.083(8) 0.096(6) 0.079(6) 0.033(6) -0.007(6) -0.014(5)
C24 0.066(8) 0.104(5) 0.110(9) 0.036(7) -0.016(6) -0.014(4)
C25 0.102(9) 0.095(5) 0.098(9) 0.029(7) -0.015(7) -0.023(4)
C27 0.108(8) 0.092(4) 0.042(4) 0.022(4) -0.018(5) -0.008(4)
C28 0.086(8) 0.085(4) 0.050(3) 0.033(3) -0.012(5) -0.003(5)
C29 0.057(6) 0.068(4) 0.051(3) 0.024(3) -0.011(4) -0.003(4)
C37 0.042(5) 0.031(3) 0.042(3) 0.000(2) -0.003(3) -0.004(3)
C38 0.054(5) 0.041(4) 0.049(4) 0.005(3) -0.004(3) 0.008(3)
C39 0.070(4) 0.038(4) 0.046(4) 0.006(3) -0.005(3) 0.005(3)
C41 0.082(7) 0.064(5) 0.058(5) 0.017(4) 0.013(4) 0.005(5)
C42 0.084(8) 0.071(5) 0.056(5) 0.013(4) 0.010(5) 0.014(5)
C43 0.074(8) 0.091(6) 0.050(5) -0.002(5) -0.004(4) 0.012(5)
C44 0.064(7) 0.069(5) 0.056(5) 0.000(4) 0.005(4) -0.010(4)
C45 0.093(7) 0.107(8) 0.054(5) -0.035(6) -0.013(5) 0.006(5)
C46 0.078(5) 0.094(7) 0.049(5) -0.023(5) 0.001(4) -0.010(4)
C48 0.115(9) 0.076(4) 0.034(4) 0.004(3) 0.015(5) -0.027(4)
C49 0.104(8) 0.066(3) 0.041(3) 0.008(3) 0.010(5) -0.030(5)
C50 0.072(6) 0.048(3) 0.041(3) 0.007(2) 0.007(4) -0.026(4)
C52 0.129(9) 0.042(4) 0.044(3) 0.004(3) -0.001(5) -0.020(4)
C53 0.090(7) 0.034(4) 0.044(3) 0.002(3) -0.008(4) -0.010(4)
C56 0.215(15) 0.048(5) 0.058(4) 0.012(3) 0.003(8) -0.008(7)
C57 0.239(14) 0.060(4) 0.059(4) 0.018(4) 0.012(8) -0.023(5)
C58 0.219(15) 0.074(5) 0.042(5) 0.014(3) 0.014(7) -0.021(7)
C59 0.116(7) 0.081(5) 0.097(6) 0.046(5) -0.024(7) -0.049(4)
C60 0.059(4) 0.251(17) 0.243(16) 0.197(14) -0.007(10) 0.004(9)
C61 0.31(2) 0.177(17) 0.090(6) 0.075(7) -0.101(10) -0.091(14)
C62 0.087(7) 0.081(5) 0.063(7) -0.003(6) 0.020(6) 0.001(5)
C63 0.072(7) 0.049(4) 0.071(6) 0.009(4) -0.001(5) -0.008(4)
C64 0.049(6) 0.039(4) 0.062(4) 0.000(3) 0.000(4) 0.002(3)
C65 0.067(6) 0.056(4) 0.056(4) -0.010(3) -0.001(4) 0.008(4)
C66 0.045(5) 0.056(4) 0.043(4) -0.007(3) -0.001(3) -0.004(3)
C67 0.031(5) 0.051(4) 0.044(3) 0.001(2) -0.001(3) -0.004(3)
C68 0.039(5) 0.044(4) 0.040(4) -0.002(2) -0.011(3) -0.014(3)
C71 0.084(7) 0.063(5) 0.080(5) -0.014(4) 0.018(5) 0.010(4)
C72 0.131(12) 0.092(9) 0.083(6) -0.011(6) 0.036(6) 0.029(8)
C73 0.098(8) 0.141(13) 0.110(9) 0.000(9) 0.016(7) 0.057(7)
C74 0.160(13) 0.072(6) 0.162(14) -0.049(8) 0.067(11) -0.021(8)
C80 0.061(6) 0.038(4) 0.045(2) -0.004(3) -0.003(3) -0.004(3)
C81 0.057(5) 0.043(4) 0.042(3) -0.007(3) -0.008(3) -0.004(3)
C82 0.054(5) 0.033(4) 0.042(3) 0.005(3) 0.001(3) -0.009(3)
C83 0.062(6) 0.063(6) 0.042(3) -0.005(3) -0.008(4) 0.005(4)
C84 0.087(7) 0.058(5) 0.044(3) -0.012(3) 0.001(3) 0.001(4)
C85 0.076(7) 0.063(6) 0.056(3) -0.012(4) 0.008(4) 0.009(4)
C86 0.066(5) 0.036(4) 0.056(3) -0.011(3) 0.001(3) -0.008(3)
C87 0.073(5) 0.043(5) 0.061(5) -0.013(3) 0.002(4) 0.003(3)
C89 0.079(7) 0.067(7) 0.087(6) -0.007(6) 0.017(5) 0.004(6)
C90 0.060(6) 0.070(6) 0.077(4) -0.002(4) 0.000(4) 0.017(5)
C91 0.058(6) 0.057(6) 0.071(3) -0.006(4) -0.004(4) 0.003(5)
C92 0.064(7) 0.056(6) 0.072(3) -0.010(4) -0.011(5) 0.005(5)
C93 0.081(8) 0.043(5) 0.071(4) -0.007(3) -0.002(5) -0.011(5)
C94 0.125(10) 0.037(5) 0.077(4) 0.015(3) 0.015(6) -0.017(5)
C95 0.088(7) 0.070(6) 0.070(5) 0.011(4) -0.010(6) -0.010(5)
C97 0.077(4) 0.050(5) 0.077(4) 0.003(4) -0.025(4) 0.000(4)
C98 0.069(6) 0.036(4) 0.083(4) -0.004(3) -0.015(4) -0.001(3)
C99 0.043(5) 0.034(4) 0.072(3) -0.004(3) -0.004(4) -0.008(3)
C101 0.045(5) 0.038(4) 0.074(3) -0.010(3) 0.000(4) -0.005(3)
C102 0.054(6) 0.039(4) 0.063(4) -0.013(3) 0.002(4) -0.007(3)
C103 0.042(6) 0.049(4) 0.084(5) -0.014(3) 0.000(4) 0.000(3)
C104 0.042(5) 0.054(4) 0.103(5) -0.010(3) -0.007(4) 0.007(4)
C105 0.067(7) 0.038(4) 0.099(5) 0.000(4) -0.010(5) 0.002(4)
C106 0.083(8) 0.051(5) 0.136(8) -0.010(4) 0.019(5) 0.011(4)
C107 0.147(13) 0.053(7) 0.149(11) 0.009(6) 0.053(8) 0.036(7)
C108 0.105(9) 0.090(9) 0.115(11) 0.004(7) 0.036(7) 0.027(6)
C109 0.117(10) 0.093(10) 0.214(17) -0.084(10) 0.006(9) 0.010(8)
C110 0.097(9) 0.104(8) 0.057(6) 0.001(5) -0.019(5) -0.007(7)
C111 0.153(9) 0.079(6) 0.044(3) -0.015(4) 0.005(5) 0.006(6)
C112 0.244(17) 0.169(11) 0.035(6) 0.000(7) -0.003(9) 0.086(13)
C113 0.190(11) 0.150(14) 0.079(10) 0.006(9) 0.063(9) 0.017(10)
C114 0.30(2) 0.126(8) 0.063(8) -0.047(8) 0.005(12) -0.057(12)
C117 0.053(6) 0.050(4) 0.061(3) 0.017(3) -0.010(4) -0.002(4)
C118 0.063(6) 0.059(4) 0.060(3) 0.026(3) -0.009(5) -0.005(4)
C119 0.066(7) 0.064(4) 0.081(4) 0.033(4) -0.012(5) -0.002(5)
C120 0.074(7) 0.077(4) 0.083(4) 0.048(3) -0.017(5) -0.014(5)
C121 0.081(8) 0.090(5) 0.064(5) 0.045(3) -0.012(5) -0.012(6)
C122 0.096(7) 0.092(5) 0.117(7) 0.071(5) -0.017(6) -0.009(6)
C123 0.156(14) 0.084(5) 0.138(11) 0.046(6) -0.003(10) 0.036(8)
C124 0.211(15) 0.090(9) 0.106(9) 0.068(7) 0.014(10) 0.006(11)
C125 0.101(7) 0.183(15) 0.28(2) 0.185(16) -0.062(10) -0.021(9)
C127 0.062(4) 0.056(5) 0.050(5) -0.002(4) -0.008(5) -0.004(3)
C128 0.065(5) 0.076(5) 0.060(6) 0.005(5) -0.025(5) -0.009(4)
C129 0.080(5) 0.076(5) 0.053(6) -0.005(5) -0.001(5) -0.032(5)
C130 0.101(6) 0.043(5) 0.080(7) -0.010(5) -0.011(7) -0.018(3)
C131 0.073(5) 0.036(3) 0.077(6) 0.004(4) -0.006(5) -0.003(3)
C133 0.057(5) 0.069(6) 0.050(5) 0.010(4) -0.020(4) -0.012(5)
C134 0.053(4) 0.078(7) 0.064(6) 0.009(4) -0.021(4) -0.003(5)
C135 0.045(5) 0.080(7) 0.085(7) 0.004(5) -0.006(4) -0.008(5)
C136 0.049(4) 0.063(6) 0.078(6) 0.016(5) 0.008(4) -0.004(4)
C137 0.049(4) 0.058(5) 0.060(5) 0.019(4) -0.003(4) -0.001(4)
C139 0.069(6) 0.056(5) 0.068(5) 0.024(3) -0.028(4) -0.009(4)
C140 0.084(8) 0.058(6) 0.105(8) 0.022(5) -0.026(5) -0.023(5)
C141 0.082(8) 0.103(9) 0.115(10) 0.042(6) -0.007(6) -0.028(7)
C142 0.073(7) 0.122(9) 0.073(7) 0.029(5) 0.004(5) -0.005(6)
C143 0.081(8) 0.099(8) 0.073(7) 0.009(5) -0.001(5) -0.017(6)
C144 0.103(9) 0.107(10) 0.090(9) 0.001(8) -0.024(7) -0.011(6)
C145 0.089(7) 0.154(8) 0.059(4) -0.047(6) -0.005(4) 0.039(7)
C146 0.125(10) 0.316(19) 0.054(7) -0.068(11) -0.034(7) 0.097(14)
C147 0.112(8) 0.180(14) 0.050(6) -0.006(8) 0.005(6) 0.026(9)
C148 0.164(16) 0.185(10) 0.100(11) -0.090(9) -0.012(10) -0.039(10)
C149 0.053(6) 0.055(4) 0.039(3) -0.002(3) -0.007(4) -0.004(3)
C153 0.069(6) 0.051(3) 0.070(6) 0.000(5) -0.003(5) -0.005(3)
C154 0.101(7) 0.056(5) 0.089(8) -0.003(6) -0.007(7) -0.021(4)
C155 0.087(6) 0.064(4) 0.092(8) -0.010(6) 0.001(6) -0.038(5)
C156 0.070(6) 0.077(5) 0.068(7) -0.004(5) 0.001(5) -0.022(4)
C157 0.060(5) 0.051(4) 0.051(5) -0.002(4) 0.002(4) -0.004(3)
C160 0.054(5) 0.059(6) 0.067(5) 0.003(5) 0.000(3) -0.004(4)
C161 0.052(5) 0.088(8) 0.096(6) -0.014(6) 0.005(4) -0.009(5)
C162 0.062(6) 0.085(8) 0.111(7) -0.006(7) -0.022(5) -0.028(6)
C163 0.069(6) 0.073(7) 0.094(6) 0.005(6) -0.028(5) -0.013(6)
C164 0.056(5) 0.065(6) 0.065(4) 0.011(5) -0.012(4) -0.002(5)
C166 0.073(6) 0.073(6) 0.048(5) -0.001(4) 0.017(4) -0.018(4)
C167 0.089(7) 0.086(6) 0.070(7) -0.004(5) 0.039(6) -0.028(6)
C168 0.097(8) 0.088(7) 0.094(9) -0.006(6) 0.035(6) -0.041(6)
C169 0.092(8) 0.078(7) 0.087(8) -0.020(6) 0.022(6) -0.045(6)
C170 0.071(6) 0.060(5) 0.066(6) -0.006(4) 0.006(5) -0.024(4)
C198 0.0500 0.0615 0.1355 0.0000 0.0066 0.0000

loop_
_atom_type_symbol
_atom_type_scat_dispersion_real
_atom_type_scat_dispersion_imag
_atom_type_scat_Cromer_Mann_a1
_atom_type_scat_Cromer_Mann_b1
_atom_type_scat_Cromer_Mann_a2
_atom_type_scat_Cromer_Mann_b2
_atom_type_scat_Cromer_Mann_a3
_atom_type_scat_Cromer_Mann_b3
_atom_type_scat_Cromer_Mann_a4
_atom_type_scat_Cromer_Mann_b4
_atom_type_scat_Cromer_Mann_c
_atom_type_scat_source
C 0.0033 0.0016 2.3100 20.8439 1.0200 10.2075 1.5886 0.5687 0.8650 51.6512 0.2156 'International Tables Vol C 4.2.6.8 and 6.1.1.4'
H 0.0000 0.0000 0.4930 10.5109 0.3229 26.1257 0.1402 3.1424 0.0408 57.7998 0.0030 'International Tables Vol C 4.2.6.8 and 6.1.1.4'
B 0.0013 0.0007 2.0545 23.2185 1.3326 1.0210 1.0979 60.3498 0.7068 0.1403 -0.1932 'International Tables Vol C 4.2.6.8 and 6.1.1.4'
N 0.0061 0.0033 12.2126 0.0057 3.1322 9.8933 2.0125 28.9975 1.1663 0.5826 -11.5290 'International Tables Vol C 4.2.6.8 and 6.1.1.4'
O 0.0106 0.0060 3.0485 13.2771 2.2868 5.7011 1.5463 0.3239 0.8670 32.9089 0.2508 'International Tables Vol C 4.2.6.8 and 6.1.1.4'
F 0.0171 0.0103 3.5392 10.2825 2.6412 4.2944 1.5170 0.2615 1.0243 26.1476 0.2776 'International Tables Vol C 4.2.6.8 and 6.1.1.4'
Fe 0.3463 0.8444 11.7695 4.7611 7.3573 0.3072 3.5222 15.3535 2.3045 76.8805 1.0369 'International Tables Vol C 4.2.6.8 and 6.1.1.4'

loop_
_geom_angle_atom_site_label_1
_geom_angle_atom_site_label_2
_geom_angle_atom_site_label_3
_geom_angle
_geom_angle_publ_flag
O2 Fe1 O9 90.43(19) yes
O2 Fe1 O32 176.0(2) yes
O9 Fe1 O32 92.1(2) yes
O2 Fe1 O35 92.3(2) yes
O9 Fe1 O35 88.5(2) yes
O32 Fe1 O35 90.79(19) yes
O2 Fe1 O78 89.71(18) yes
O9 Fe1 O78 177.5(2) yes
O32 Fe1 O78 87.86(19) yes
O35 Fe1 O78 88.95(19) yes
O2 Fe1 O158 88.2(2) yes
O9 Fe1 O158 89.2(2) yes
O32 Fe1 O158 88.8(2) yes
O35 Fe1 O158 177.7(2) yes
O78 Fe1 O158 93.28(19) yes
Fe6 Fe3 Fe8 60.23(4) yes
Fe6 Fe3 O2 84.10(13) yes
Fe8 Fe3 O2 78.73(13) yes
Fe6 Fe3 O4 65.09(17) yes
Fe8 Fe3 O4 125.11(17) yes
O2 Fe3 O4 91.6(2) yes
Fe6 Fe3 O7 31.40(15) yes
Fe8 Fe3 O7 32.20(17) yes
O2 Fe3 O7 90.8(2) yes
O4 Fe3 O7 95.4(2) yes
Fe6 Fe3 O51 153.63(19) yes
Fe8 Fe3 O51 144.1(2) yes
O2 Fe3 O51 91.2(2) yes
O4 Fe3 O51 89.2(3) yes
O7 Fe3 O51 174.9(2) yes
Fe6 Fe3 N54 119.63(19) yes
Fe8 Fe3 N54 59.40(18) yes
O2 Fe3 N54 85.2(2) yes
O4 Fe3 N54 173.9(3) yes
O7 Fe3 N54 89.8(2) yes
Fe6 Fe3 N165 101.4(2) yes
Fe8 Fe3 N165 103.31(19) yes
O2 Fe3 N165 174.4(2) yes
O4 Fe3 N165 91.3(3) yes
O7 Fe3 N165 93.6(2) yes
O51 Fe3 N54 85.6(3) yes
O51 Fe3 N165 84.1(3) yes
N54 Fe3 N165 91.4(3) yes
Fe3 Fe6 Fe8 59.87(4) yes
Fe3 Fe6 O7 30.82(15) yes
Fe8 Fe6 O7 32.33(17) yes
Fe3 Fe6 O100 145.18(19) yes
Fe8 Fe6 O100 152.6(2) yes
O7 Fe6 O100 175.1(3) yes
Fe3 Fe6 O151 124.32(17) yes
Fe8 Fe6 O151 64.52(17) yes
O7 Fe6 O151 95.6(2) yes
O100 Fe6 O151 89.0(2) yes
Fe3 Fe6 O158 78.94(13) yes
Fe8 Fe6 O158 83.67(13) yes
O7 Fe6 O158 90.4(2) yes
O100 Fe6 O158 90.8(2) yes
O151 Fe6 O158 92.8(2) yes
Fe3 Fe6 N5 59.47(19) yes
Fe8 Fe6 N5 119.32(19) yes
O7 Fe6 N5 88.9(2) yes
O100 Fe6 N5 86.5(3) yes
O151 Fe6 N5 174.3(2) yes
Fe3 Fe6 N159 103.3(2) yes
Fe8 Fe6 N159 101.5(2) yes
O7 Fe6 N159 93.8(3) yes
O100 Fe6 N159 84.7(3) yes
O151 Fe6 N159 89.7(3) yes
O158 Fe6 N5 83.7(2) yes
O158 Fe6 N159 174.9(2) yes
N5 Fe6 N159 93.5(3) yes
Fe3 Fe8 Fe6 59.89(4) yes
Fe3 Fe8 O7 31.19(15) yes
Fe6 Fe8 O7 31.91(15) yes
Fe3 Fe8 O9 85.50(14) yes
Fe6 Fe8 O9 79.25(14) yes
O7 Fe8 O9 91.6(2) yes
Fe3 Fe8 O10 154.42(18) yes
Fe6 Fe8 O10 144.02(18) yes
O7 Fe8 O10 174.2(2) yes
O9 Fe8 O10 90.9(2) yes
Fe3 Fe8 O55 64.94(17) yes
Fe6 Fe8 O55 124.60(17) yes
O7 Fe8 O55 95.2(2) yes
O9 Fe8 O55 92.2(2) yes
O10 Fe8 O55 90.0(2) yes
Fe3 Fe8 N150 118.22(19) yes
Fe6 Fe8 N150 58.56(18) yes
O7 Fe8 N150 87.9(2) yes
O9 Fe8 N150 88.3(2) yes
O10 Fe8 N150 86.9(3) yes
Fe3 Fe8 N152 99.30(18) yes
Fe6 Fe8 N152 103.5(2) yes
O7 Fe8 N152 92.8(2) yes
O9 Fe8 N152 175.2(2) yes
O10 Fe8 N152 84.6(3) yes
O55 Fe8 N150 176.8(3) yes
O55 Fe8 N152 89.4(3) yes
N150 Fe8 N152 89.8(3) yes
Fe34 Fe31 O30 154.7(2) yes
Fe34 Fe31 O32 83.12(13) yes
O30 Fe31 O32 87.0(2) yes
Fe34 Fe31 O33 31.33(16) yes
O30 Fe31 O33 172.0(3) yes
O32 Fe31 O33 89.9(2) yes
Fe34 Fe31 O70 65.10(15) yes
O30 Fe31 O70 92.7(3) yes
O32 Fe31 O70 94.4(2) yes
O33 Fe31 O70 94.9(2) yes
Fe34 Fe31 N116 118.15(19) yes
O30 Fe31 N116 84.8(3) yes
O32 Fe31 N116 89.2(2) yes
O33 Fe31 N116 87.8(2) yes
O70 Fe31 N116 175.5(3) yes
Fe34 Fe31 N138 104.0(2) yes
O30 Fe31 N138 87.1(3) yes
O32 Fe31 N138 172.8(2) yes
O33 Fe31 N138 95.5(3) yes
O70 Fe31 N138 89.9(3) yes
N116 Fe31 N138 86.3(3) yes
Fe31 Fe34 Fe77 60.27(4) yes
Fe31 Fe34 O33 31.45(16) yes
Fe77 Fe34 O33 31.50(16) yes
Fe31 Fe34 O35 81.02(12) yes
Fe77 Fe34 O35 81.10(13) yes
O33 Fe34 O35 89.2(2) yes
Fe31 Fe34 O36 141.60(16) yes
Fe77 Fe34 O36 152.10(18) yes
O33 Fe34 O36 172.5(2) yes
O35 Fe34 O36 86.0(2) yes
Fe31 Fe34 O75 125.01(16) yes
Fe77 Fe34 O75 64.98(16) yes
O33 Fe34 O75 94.2(2) yes
O35 Fe34 O75 95.7(2) yes
O36 Fe34 O75 92.0(2) yes
Fe31 Fe34 N69 58.52(19) yes
Fe77 Fe34 N69 118.79(19) yes
O33 Fe34 N69 88.7(2) yes
O35 Fe34 N69 89.5(2) yes
O36 Fe34 N69 85.5(2) yes
Fe31 Fe34 N132 100.43(18) yes
Fe77 Fe34 N132 106.53(19) yes
O33 Fe34 N132 96.1(2) yes
O35 Fe34 N132 172.0(2) yes
O36 Fe34 N132 88.1(3) yes
O75 Fe34 N69 174.1(3) yes
O75 Fe34 N132 89.9(3) yes
N69 Fe34 N132 84.6(3) yes
Fe34 Fe77 O33 31.41(15) yes
Fe34 Fe77 O78 82.11(13) yes
O33 Fe77 O78 90.2(2) yes
Fe34 Fe77 O79 141.51(17) yes
O33 Fe77 O79 172.3(2) yes
O78 Fe77 O79 84.9(2) yes
Fe34 Fe77 O115 125.4(2) yes
O33 Fe77 O115 94.6(2) yes
O78 Fe77 O115 95.1(2) yes
O79 Fe77 O115 91.7(3) yes
Fe34 Fe77 N76 58.75(19) yes
O33 Fe77 N76 88.8(2) yes
O78 Fe77 N76 90.6(2) yes
O79 Fe77 N76 85.5(3) yes
O115 Fe77 N76 173.3(2) yes
Fe34 Fe77 N126 100.4(2) yes
O33 Fe77 N126 95.9(3) yes
O78 Fe77 N126 171.9(2) yes
O79 Fe77 N126 88.5(3) yes
O115 Fe77 N126 89.7(2) yes
N76 Fe77 N126 84.2(2) yes
Fe3 O2 Fe1 134.8(2) yes
Fe3 O2 H20 112.6 no
Fe1 O2 H20 112.6 no
Fe3 O4 N5 117.5(4) yes
Fe8 O7 Fe6 115.8(3) yes
Fe8 O7 Fe3 116.6(3) yes
Fe6 O7 Fe3 117.8(3) yes
Fe8 O9 Fe1 133.7(3) yes
Fe8 O9 H90 113.1 no
Fe1 O9 H90 113.1 no
Fe8 O10 C11 126.2(6) yes
Fe31 O30 C29 133.8(6) yes
Fe31 O32 Fe1 135.6(2) yes
Fe31 O32 H320 112.6 no
Fe1 O32 H320 111.5 no
Fe31 O33 Fe77 117.6(3) yes
Fe31 O33 Fe34 117.2(3) yes
Fe77 O33 Fe34 117.1(3) yes
Fe34 O35 Fe1 136.1(2) yes
Fe34 O35 H350 109.6 no
Fe1 O35 H350 112.0 no
Fe34 O36 C37 131.6(5) yes
Fe3 O51 C50 131.8(5) yes
Fe8 O55 N54 116.7(5) yes
Fe31 O70 N69 117.0(5) yes
Fe34 O75 N76 117.8(4) yes
Fe77 O78 Fe1 134.7(3) yes
Fe77 O78 H780 114.3 no
Fe1 O78 H780 109.2 no
Fe77 O79 C80 133.3(6) yes
Fe6 O100 C99 132.4(6) yes
Fe77 O115 N116 116.0(5) yes
Fe6 O151 N150 116.0(4) yes
Fe6 O158 Fe1 134.3(2) yes
Fe6 O158 H1580 112.8 no
Fe1 O158 H1580 112.8 no
H1910 O191 H1911 109.0 no
H1920 O192 H1921 102.8 no
H1930 O193 H1931 103.8 no
H1940 O194 H1941 94.1 no
C197 O195 H1950 109.4 no
H1960 O196 H1961 102.4 no
Fe6 N5 O4 117.6(5) yes
Fe6 N5 C102 126.5(6) yes
O4 N5 C102 115.7(7) yes
C17 N18 C19 111.8(9) yes
C17 N18 C20 110.9(8) yes
C19 N18 C20 110.8(9) yes
C25 N26 C27 106.8(11) yes
C25 N26 C144 116.8(11) yes
C27 N26 C144 110.2(9) yes
C39 N40 C41 112.4(8) yes
C39 N40 C63 110.8(8) yes
C41 N40 C63 110.9(8) yes
C46 N47 C48 118.4(9) yes
C46 N47 C62 107.2(9) yes
C48 N47 C62 110.7(9) yes
Fe3 N54 O55 117.6(5) yes
Fe3 N54 C53 129.3(6) yes
O55 N54 C53 113.1(7) yes
Fe34 N69 O70 119.3(5) yes
Fe34 N69 C68 126.2(5) yes
O70 N69 C68 113.8(7) yes
Fe77 N76 O75 117.6(5) yes
Fe77 N76 C82 127.4(6) yes
O75 N76 C82 114.3(6) yes
C87 N88 C89 109.3(8) yes
C87 N88 C90 114.1(8) yes
C89 N88 C90 110.8(9) yes
C95 N96 C97 119.4(9) yes
C95 N96 C110 107.3(9) yes
C97 N96 C110 110.4(8) yes
Fe31 N116 O115 119.7(5) yes
Fe31 N116 C117 127.6(7) yes
O115 N116 C117 112.3(8) yes
Fe77 N126 C127 122.5(6) yes
Fe77 N126 C131 119.2(7) yes
C127 N126 C131 118.3(8) yes
Fe34 N132 C133 120.3(6) yes
Fe34 N132 C137 124.1(6) yes
C133 N132 C137 115.5(8) yes
Fe31 N138 C139 124.0(8) yes
Fe31 N138 C143 115.8(8) yes
C139 N138 C143 120.1(10) yes
Fe8 N150 O151 118.0(5) yes
Fe8 N150 C149 124.8(6) yes
O151 N150 C149 116.9(7) yes
Fe8 N152 C153 118.2(7) yes
Fe8 N152 C157 122.8(6) yes
C153 N152 C157 119.0(8) yes
Fe6 N159 C160 123.1(6) yes
Fe6 N159 C164 119.7(7) yes
C160 N159 C164 117.1(9) yes
Fe3 N165 C166 119.6(6) yes
Fe3 N165 C170 121.6(7) yes
C166 N165 C170 118.7(9) yes
O10 C11 C12 125.1(8) yes
O10 C11 C16 116.4(8) yes
C12 C11 C16 118.4(8) yes
C11 C12 C13 118.6(9) yes
C11 C12 C149 123.8(8) yes
C13 C12 C149 117.5(9) yes
C12 C13 C14 122.0(10) yes
C12 C13 H131 119.0 no
C14 C13 H131 119.0 no
C13 C14 C15 118.5(9) yes
C13 C14 C145 120.2(11) yes
C15 C14 C145 121.3(10) yes
C14 C15 C16 123.2(10) yes
C14 C15 H151 118.4 no
C16 C15 H151 118.4 no
C11 C16 C15 119.1(9) yes
C11 C16 C17 118.3(8) yes
C15 C16 C17 122.7(9) yes
N18 C17 C16 109.5(8) yes
N18 C17 H171 109.4 no
C16 C17 H171 109.5 no
N18 C17 H172 109.5 no
C16 C17 H172 109.5 no
H171 C17 H172 109.5 no
N18 C19 H191 109.4 no
N18 C19 H192 109.5 no
H191 C19 H192 109.5 no
N18 C19 H193 109.5 no
H191 C19 H193 109.5 no
H192 C19 H193 109.5 no
N18 C20 C21 113.2(10) yes
N18 C20 H201 108.6 no
C21 C20 H201 108.5 no
N18 C20 H202 108.5 no
C21 C20 H202 108.5 no
H201 C20 H202 109.5 no
C20 C21 C22 111.7(10) yes
C20 C21 H211 108.9 no
C22 C21 H211 108.9 no
C20 C21 H212 108.9 no
C22 C21 H212 109.0 no
H211 C21 H212 109.5 no
C21 C22 C23 115.1(12) yes
C21 C22 H221 108.0 no
C23 C22 H221 108.1 no
C21 C22 H222 108.1 no
C23 C22 H222 108.1 no
H221 C22 H222 109.5 no
C22 C23 C24 117.3(12) yes
C22 C23 H231 107.5 no
C24 C23 H231 107.4 no
C22 C23 H232 107.5 no
C24 C23 H232 107.5 no
H231 C23 H232 109.5 no
C23 C24 C25 111.6(11) yes
C23 C24 H241 108.9 no
C25 C24 H241 108.9 no
C23 C24 H242 109.0 no
C25 C24 H242 109.0 no
H241 C24 H242 109.5 no
C24 C25 N26 112.4(12) yes
C24 C25 H251 108.7 no
N26 C25 H251 108.8 no
C24 C25 H252 108.7 no
N26 C25 H252 108.8 no
H251 C25 H252 109.5 no
N26 C27 C28 110.4(11) yes
N26 C27 H271 109.3 no
C28 C27 H271 109.2 no
N26 C27 H272 109.2 no
C28 C27 H272 109.2 no
H271 C27 H272 109.5 no
C27 C28 C29 116.5(9) yes
C27 C28 C121 124.5(10) yes
C29 C28 C121 118.9(12) yes
C28 C29 O30 116.6(10) yes
C28 C29 C118 120.4(9) yes
O30 C29 C118 122.9(8) yes
O36 C37 C38 117.4(7) yes
O36 C37 C67 124.2(7) yes
C38 C37 C67 118.4(8) yes
C37 C38 C39 116.6(8) yes
C37 C38 C64 120.1(8) yes
C39 C38 C64 123.0(8) yes
N40 C39 C38 111.2(7) yes
N40 C39 H391 109.1 no
C38 C39 H391 109.1 no
N40 C39 H392 109.0 no
C38 C39 H392 109.0 no
H391 C39 H392 109.5 no
N40 C41 C42 110.7(8) yes
N40 C41 H411 109.1 no
C42 C41 H411 109.2 no
N40 C41 H412 109.2 no
C42 C41 H412 109.2 no
H411 C41 H412 109.5 no
C41 C42 C43 109.5(9) yes
C41 C42 H421 109.5 no
C43 C42 H421 109.5 no
C41 C42 H422 109.5 no
C43 C42 H422 109.4 no
H421 C42 H422 109.5 no
C42 C43 C44 111.1(9) yes
C42 C43 H431 109.0 no
C44 C43 H431 109.0 no
C42 C43 H432 109.1 no
C44 C43 H432 109.1 no
H431 C43 H432 109.5 no
C43 C44 C45 112.0(9) yes
C43 C44 H441 108.9 no
C45 C44 H441 108.8 no
C43 C44 H442 108.8 no
C45 C44 H442 108.9 no
H441 C44 H442 109.5 no
C44 C45 C46 115.4(10) yes
C44 C45 H451 108.1 no
C46 C45 H451 108.1 no
C44 C45 H452 107.9 no
C46 C45 H452 107.9 no
H451 C45 H452 109.5 no
C45 C46 N47 115.1(9) yes
C45 C46 H461 108.1 no
N47 C46 H461 108.1 no
C45 C46 H462 107.9 no
N47 C46 H462 108.0 no
H461 C46 H462 109.5 no
N47 C48 C49 114.3(9) yes
N47 C48 H481 108.2 no
C49 C48 H481 108.3 no
N47 C48 H482 108.3 no
C49 C48 H482 108.3 no
H481 C48 H482 109.5 no
C48 C49 C50 121.2(10) yes
C48 C49 C58 118.7(10) yes
C50 C49 C58 120.0(11) yes
C49 C50 O51 117.4(9) yes
C49 C50 C52 119.9(9) yes
O51 C50 C52 122.6(8) yes
C50 C52 C53 124.6(8) yes
C50 C52 C56 118.8(10) yes
C53 C52 C56 116.6(10) yes
C52 C53 N54 121.7(9) yes
C52 C53 H531 119.2 no
N54 C53 H531 119.1 no
C52 C56 C57 121.9(12) yes
C52 C56 H561 119.1 no
C57 C56 H561 119.1 no
C56 C57 C58 120.0(11) yes
C56 C57 C59 120.8(13) yes
C58 C57 C59 118.4(12) yes
C57 C58 C49 119.3(11) yes
C57 C58 H581 120.3 no
C49 C58 H581 120.3 no
C57 C59 C60 104.5(12) yes
C57 C59 C61 113.3(13) yes
C60 C59 C61 106.3(16) yes
C57 C59 C198 111.6(12) yes
C60 C59 C198 111.9(13) yes
C61 C59 C198 109.2(13) yes
C59 C60 H601 109.5 no
C59 C60 H602 109.5 no
H601 C60 H602 109.5 no
C59 C60 H603 109.4 no
H601 C60 H603 109.5 no
H602 C60 H603 109.5 no
C59 C61 H611 109.5 no
C59 C61 H612 109.4 no
H611 C61 H612 109.5 no
C59 C61 H613 109.5 no
H611 C61 H613 109.5 no
H612 C61 H613 109.5 no
N47 C62 H621 109.4 no
N47 C62 H622 109.5 no
H621 C62 H622 109.5 no
N47 C62 H623 109.5 no
H621 C62 H623 109.5 no
H622 C62 H623 109.5 no
N40 C63 H631 109.4 no
N40 C63 H632 109.5 no
H631 C63 H632 109.5 no
N40 C63 H633 109.5 no
H631 C63 H633 109.5 no
H632 C63 H633 109.5 no
C38 C64 C65 122.3(8) yes
C38 C64 H641 118.8 no
C65 C64 H641 118.8 no
C64 C65 C66 116.9(9) yes
C64 C65 C71 119.0(9) yes
C66 C65 C71 124.1(10) yes
C65 C66 C67 122.6(9) yes
C65 C66 H661 118.7 no
C67 C66 H661 118.7 no
C66 C67 C37 119.7(8) yes
C66 C67 C68 116.7(8) yes
C37 C67 C68 123.1(8) yes
C67 C68 N69 123.6(8) yes
C67 C68 H681 118.2 no
N69 C68 H681 118.2 no
C65 C71 C72 112.2(10) yes
C65 C71 C73 109.4(10) yes
C72 C71 C73 109.2(12) yes
C65 C71 C74 109.8(11) yes
C72 C71 C74 109.3(12) yes
C73 C71 C74 106.7(13) yes
C71 C72 H721 109.4 no
C71 C72 H722 109.5 no
H721 C72 H722 109.5 no
C71 C72 H723 109.5 no
H721 C72 H723 109.5 no
H722 C72 H723 109.5 no
C71 C73 H731 109.5 no
C71 C73 H732 109.4 no
H731 C73 H732 109.5 no
C71 C73 H733 109.5 no
H731 C73 H733 109.5 no
H732 C73 H733 109.5 no
C71 C74 H741 109.5 no
C71 C74 H742 109.4 no
H741 C74 H742 109.5 no
C71 C74 H743 109.5 no
H741 C74 H743 109.5 no
H742 C74 H743 109.5 no
O79 C80 C81 124.1(8) yes
O79 C80 C86 117.0(8) yes
C81 C80 C86 118.8(8) yes
C80 C81 C82 124.0(8) yes
C80 C81 C83 119.8(9) yes
C82 C81 C83 116.3(8) yes
C81 C82 N76 122.7(8) yes
C81 C82 H821 118.6 no
N76 C82 H821 118.6 no
C81 C83 C84 121.4(9) yes
C81 C83 H831 119.3 no
C84 C83 H831 119.3 no
C83 C84 C85 119.0(9) yes
C83 C84 C111 120.5(10) yes
C85 C84 C111 120.5(10) yes
C84 C85 C86 122.4(10) yes
C84 C85 H851 118.8 no
C86 C85 H851 118.8 no
C80 C86 C85 118.6(9) yes
C80 C86 C87 117.7(8) yes
C85 C86 C87 123.7(9) yes
N88 C87 C86 110.3(7) yes
N88 C87 H871 109.3 no
C86 C87 H871 109.3 no
N88 C87 H872 109.2 no
C86 C87 H872 109.3 no
H871 C87 H872 109.5 no
N88 C89 H891 109.4 no
N88 C89 H892 109.5 no
H891 C89 H892 109.5 no
N88 C89 H893 109.5 no
H891 C89 H893 109.5 no
H892 C89 H893 109.5 no
N88 C90 C91 111.3(8) yes
N88 C90 H901 109.0 no
C91 C90 H901 109.0 no
N88 C90 H902 109.0 no
C91 C90 H902 109.0 no
H901 C90 H902 109.5 no
C90 C91 C92 112.4(9) yes
C90 C91 H911 108.7 no
C92 C91 H911 108.8 no
C90 C91 H912 108.7 no
C92 C91 H912 108.7 no
H911 C91 H912 109.5 no
C91 C92 C93 114.5(9) yes
C91 C92 H921 122.8 no
C93 C92 H921 122.7 no
C92 C93 C94 113.3(9) yes
C92 C93 H931 123.3 no
C94 C93 H931 123.4 no
C93 C94 C95 115.2(9) yes
C93 C94 H941 108.0 no
C95 C94 H941 108.0 no
C93 C94 H942 108.0 no
C95 C94 H942 108.1 no
H941 C94 H942 109.5 no
N96 C95 C94 113.1(10) yes
N96 C95 H951 108.6 no
C94 C95 H951 108.5 no
N96 C95 H952 108.5 no
C94 C95 H952 108.6 no
H951 C95 H952 109.5 no
N96 C97 C98 114.8(8) yes
N96 C97 H971 108.1 no
C98 C97 H971 108.1 no
N96 C97 H972 108.1 no
C98 C97 H972 108.1 no
H971 C97 H972 109.5 no
C97 C98 C99 118.8(9) yes
C97 C98 C105 120.6(9) yes
C99 C98 C105 120.6(11) yes
C98 C99 O100 117.4(9) yes
C98 C99 C101 120.0(9) yes
O100 C99 C101 122.5(8) yes
C99 C101 C102 124.5(9) yes
C99 C101 C103 118.2(9) yes
C102 C101 C103 117.2(9) yes
C101 C102 N5 125.8(9) yes
C101 C102 H1021 117.1 no
N5 C102 H1021 117.1 no
C101 C103 C104 123.1(11) yes
C101 C103 H1031 118.4 no
C104 C103 H1031 118.4 no
C103 C104 C105 117.4(10) yes
C103 C104 C106 119.3(11) yes
C105 C104 C106 123.1(10) yes
C104 C105 C98 120.7(10) yes
C104 C105 H1051 119.7 no
C98 C105 H1051 119.7 no
C104 C106 C107 108.9(12) yes
C104 C106 C108 108.1(10) yes
C107 C106 C108 111.6(12) yes
C104 C106 C109 106.6(11) yes
C107 C106 C109 106.2(13) yes
C108 C106 C109 115.2(15) yes
C106 C107 H1071 109.5 no
C106 C107 H1072 109.4 no
H1071 C107 H1072 109.5 no
C106 C107 H1073 109.5 no
H1071 C107 H1073 109.5 no
H1072 C107 H1073 109.5 no
C106 C108 H1081 109.5 no
C106 C108 H1082 109.4 no
H1081 C108 H1082 109.5 no
C106 C108 H1083 109.5 no
H1081 C108 H1083 109.5 no
H1082 C108 H1083 109.5 no
C106 C109 H1091 109.5 no
C106 C109 H1092 109.4 no
H1091 C109 H1092 109.5 no
C106 C109 H1093 109.5 no
H1091 C109 H1093 109.5 no
H1092 C109 H1093 109.5 no
N96 C110 H1101 109.5 no
N96 C110 H1102 109.5 no
H1101 C110 H1102 109.5 no
N96 C110 H1103 109.4 no
H1101 C110 H1103 109.5 no
H1102 C110 H1103 109.5 no
C84 C111 C112 112.9(10) yes
C84 C111 C113 108.4(12) yes
C112 C111 C113 110.4(14) yes
C84 C111 C114 108.0(11) yes
C112 C111 C114 111.6(15) yes
C113 C111 C114 105.3(14) yes
C111 C112 H1121 109.5 no
C111 C112 H1122 109.6 no
H1121 C112 H1122 109.5 no
C111 C112 H1123 109.3 no
H1121 C112 H1123 109.5 no
H1122 C112 H1123 109.5 no
C111 C113 H1131 109.5 no
C111 C113 H1132 109.4 no
H1131 C113 H1132 109.5 no
C111 C113 H1133 109.5 no
H1131 C113 H1133 109.5 no
H1132 C113 H1133 109.5 no
C111 C114 H1141 109.5 no
C111 C114 H1142 109.4 no
H1141 C114 H1142 109.5 no
C111 C114 H1143 109.5 no
H1141 C114 H1143 109.5 no
H1142 C114 H1143 109.5 no
N116 C117 C118 123.4(9) yes
N116 C117 H1171 118.3 no
C118 C117 H1171 118.3 no
C117 C118 C29 124.0(8) yes
C117 C118 C119 118.8(10) yes
C29 C118 C119 117.3(10) yes
C118 C119 C120 125.4(12) yes
C118 C119 H1191 117.3 no
C120 C119 H1191 117.3 no
C119 C120 C121 114.4(10) yes
C119 C120 C122 125.1(13) yes
C121 C120 C122 120.4(12) yes
C120 C121 C28 123.7(11) yes
C120 C121 H1211 118.2 no
C28 C121 H1211 118.2 no
C120 C122 C123 109.9(11) yes
C120 C122 C124 109.8(13) yes
C123 C122 C124 102.2(12) yes
C120 C122 C125 109.5(11) yes
C123 C122 C125 108.1(17) yes
C124 C122 C125 117.0(15) yes
C122 C123 H1231 109.4 no
C122 C123 H1232 109.4 no
H1231 C123 H1232 109.5 no
C122 C123 H1233 109.5 no
H1231 C123 H1233 109.5 no
H1232 C123 H1233 109.5 no
C122 C124 H1241 109.5 no
C122 C124 H1242 109.5 no
H1241 C124 H1242 109.5 no
C122 C124 H1243 109.5 no
H1241 C124 H1243 109.5 no
H1242 C124 H1243 109.5 no
C122 C125 H1251 109.5 no
C122 C125 H1252 109.5 no
H1251 C125 H1252 109.5 no
C122 C125 H1253 109.4 no
H1251 C125 H1253 109.5 no
H1252 C125 H1253 109.5 no
N126 C127 C128 123.1(10) yes
N126 C127 H1271 118.5 no
C128 C127 H1271 118.4 no
C127 C128 C129 120.2(11) yes
C127 C128 H1281 119.9 no
C129 C128 H1281 119.9 no
C128 C129 C130 119.3(10) yes
C128 C129 H1291 120.3 no
C130 C129 H1291 120.4 no
C129 C130 C131 118.4(10) yes
C129 C130 H1301 120.8 no
C131 C130 H1301 120.8 no
C130 C131 N126 120.6(10) yes
C130 C131 H1311 119.7 no
N126 C131 H1311 119.7 no
N132 C133 C134 123.5(10) yes
N132 C133 H1331 118.2 no
C134 C133 H1331 118.3 no
C133 C134 C135 120.6(10) yes
C133 C134 H1341 119.7 no
C135 C134 H1341 119.7 no
C134 C135 C136 117.8(10) yes
C134 C135 H1351 121.1 no
C136 C135 H1351 121.1 no
C135 C136 C137 118.1(10) yes
C135 C136 H1361 120.9 no
C137 C136 H1361 121.0 no
C136 C137 N132 124.3(9) yes
C136 C137 H1371 117.8 no
N132 C137 H1371 117.8 no
N138 C139 C140 120.5(12) yes
N138 C139 H1391 119.7 no
C140 C139 H1391 119.8 no
C139 C140 C141 120.6(12) yes
C139 C140 H1401 119.7 no
C141 C140 H1401 119.7 no
C140 C141 C142 118.1(13) yes
C140 C141 H1411 121.0 no
C142 C141 H1411 121.0 no
C141 C142 C143 117.5(14) yes
C141 C142 H1421 121.2 no
C143 C142 H1421 121.3 no
N138 C143 C142 123.0(13) yes
N138 C143 H1431 118.5 no
C142 C143 H1431 118.5 no
N26 C144 H1441 119.9 no
N26 C144 H1442 120.1 no
H1441 C144 H1442 120.0 no
C14 C145 C146 112.8(10) yes
C14 C145 C147 109.4(11) yes
C146 C145 C147 118.3(15) yes
C14 C145 C148 108.5(13) yes
C146 C145 C148 103.1(15) yes
C147 C145 C148 103.8(12) yes
C145 C146 H1461 109.5 no
C145 C146 H1462 109.5 no
H1461 C146 H1462 109.5 no
C145 C146 H1463 109.4 no
H1461 C146 H1463 109.5 no
H1462 C146 H1463 109.5 no
C145 C147 H1471 109.5 no
C145 C147 H1472 109.4 no
H1471 C147 H1472 109.5 no
C145 C147 H1473 109.4 no
H1471 C147 H1473 109.5 no
H1472 C147 H1473 109.5 no
C145 C148 H1481 109.6 no
C145 C148 H1482 109.4 no
H1481 C148 H1482 109.5 no
C145 C148 H1483 109.4 no
H1481 C148 H1483 109.5 no
H1482 C148 H1483 109.5 no
C12 C149 N150 124.4(8) yes
C12 C149 H1491 117.8 no
N150 C149 H1491 117.8 no
N152 C153 C154 123.7(11) yes
N152 C153 H1531 118.1 no
C154 C153 H1531 118.2 no
C153 C154 C155 118.7(12) yes
C153 C154 H1541 120.7 no
C155 C154 H1541 120.6 no
C154 C155 C156 119.8(10) yes
C154 C155 H1551 120.2 no
C156 C155 H1551 120.1 no
C155 C156 C157 116.7(11) yes
C155 C156 H1561 121.6 no
C157 C156 H1561 121.6 no
C156 C157 N152 122.1(10) yes
C156 C157 H1571 118.9 no
N152 C157 H1571 118.9 no
N159 C160 C161 120.2(10) yes
N159 C160 H1601 120.0 no
C161 C160 H1601 119.8 no
C160 C161 C162 121.4(12) yes
C160 C161 H1611 119.4 no
C162 C161 H1611 119.2 no
C161 C162 C163 118.2(11) yes
C161 C162 H1621 120.9 no
C163 C162 H1621 120.9 no
C162 C163 C164 119.5(12) yes
C162 C163 H1631 120.2 no
C164 C163 H1631 120.2 no
C163 C164 N159 123.6(11) yes
C163 C164 H1641 118.2 no
N159 C164 H1641 118.2 no
N165 C166 C167 123.8(10) yes
N165 C166 H1661 118.1 no
C167 C166 H1661 118.1 no
C166 C167 C168 116.8(12) yes
C166 C167 H1671 121.6 no
C168 C167 H1671 121.7 no
C167 C168 C169 119.6(11) yes
C167 C168 H1681 120.2 no
C169 C168 H1681 120.3 no
C168 C169 C170 121.3(11) yes
C168 C169 H1691 119.3 no
C170 C169 H1691 119.4 no
C169 C170 N165 119.5(11) yes
C169 C170 H1701 120.3 no
N165 C170 H1701 120.2 no
O195 C197 H1971 109.4 no
O195 C197 H1972 109.6 no
H1971 C197 H1972 109.5 no
O195 C197 H1973 109.5 no
H1971 C197 H1973 109.5 no
H1972 C197 H1973 109.5 no
C59 C198 H1981 109.5 no
C59 C198 H1982 109.4 no
H1981 C198 H1982 109.5 no
C59 C198 H1983 109.5 no
H1981 C198 H1983 109.5 no
H1982 C198 H1983 109.5 no
F171 B172 F173 109.5(19) yes
F171 B172 F174 110.6(19) yes
F173 B172 F174 108.8(20) yes
F171 B172 F175 106.4(19) yes
F173 B172 F175 112.8(19) yes
F174 B172 F175 108.7(19) yes
F176 B177 F178 111(2) yes
F176 B177 F179 115(2) yes
F178 B177 F179 109(2) yes
F176 B177 F180 112(2) yes
F178 B177 F180 101.9(20) yes
F179 B177 F180 108(2) yes
F181 B182 F183 108.6(8) yes
F181 B182 F184 109.4(8) yes
F183 B182 F184 110.3(8) yes
F181 B182 F185 109.9(8) yes
F183 B182 F185 109.9(8) yes
F184 B182 F185 108.8(8) yes
F186 B187 F188 106(3) yes
F186 B187 F189 95(3) yes
F188 B187 F189 124(4) yes
F186 B187 F190 107(3) yes
F188 B187 F190 116(4) yes
F189 B187 F190 106(4) yes

loop_
_geom_bond_atom_site_label_1
_geom_bond_atom_site_label_2
_geom_bond_distance
_geom_bond_publ_flag
Fe1 O2 1.935(4) yes
Fe1 O9 1.923(5) yes
Fe1 O32 1.912(4) yes
Fe1 O35 1.907(4) yes
Fe1 O78 1.918(5) yes
Fe1 O158 1.932(4) yes
Fe3 Fe6 3.2706(16) yes
Fe3 Fe8 3.2699(17) yes
Fe3 O2 2.016(5) yes
Fe3 O4 1.946(6) yes
Fe3 O7 1.894(5) yes
Fe3 O51 1.935(5) yes
Fe3 N54 2.110(7) yes
Fe3 N165 2.191(7) yes
Fe6 Fe8 3.2818(17) yes
Fe6 O7 1.926(5) yes
Fe6 O100 1.942(6) yes
Fe6 O151 1.960(6) yes
Fe6 O158 2.030(4) yes
Fe6 N5 2.125(7) yes
Fe6 N159 2.204(8) yes
Fe8 O7 1.949(6) yes
Fe8 O9 2.005(5) yes
Fe8 O10 1.951(6) yes
Fe8 O55 1.942(6) yes
Fe8 N150 2.128(6) yes
Fe8 N152 2.189(7) yes
Fe31 Fe34 3.2843(15) yes
Fe31 O30 1.932(6) yes
Fe31 O32 2.043(5) yes
Fe31 O33 1.927(5) yes
Fe31 O70 1.934(6) yes
Fe31 N116 2.139(8) yes
Fe31 N138 2.182(8) yes
Fe34 Fe77 3.2812(17) yes
Fe34 O33 1.921(5) yes
Fe34 O35 2.063(5) yes
Fe34 O36 1.930(5) yes
Fe34 O75 1.930(5) yes
Fe34 N69 2.117(7) yes
Fe34 N132 2.210(7) yes
Fe77 O33 1.926(6) yes
Fe77 O78 2.060(5) yes
Fe77 O79 1.923(6) yes
Fe77 O115 1.951(5) yes
Fe77 N76 2.134(7) yes
Fe77 N126 2.197(7) yes
O2 H20 0.850 no
O4 N5 1.377(9) yes
O9 H90 0.850 no
O10 C11 1.315(10) yes
O30 C29 1.343(11) yes
O32 H320 0.850 no
O35 H350 0.850 no
O36 C37 1.323(10) yes
O51 C50 1.328(10) yes
O55 N54 1.387(9) yes
O70 N69 1.365(8) yes
O75 N76 1.368(8) yes
O78 H780 0.850 no
O79 C80 1.311(10) yes
O100 C99 1.351(11) yes
O115 N116 1.375(9) yes
O151 N150 1.356(8) yes
O158 H1580 0.850 no
O191 H1910 0.850 no
O191 H1911 0.850 no
O192 H1920 0.850 no
O192 H1921 0.870 no
O193 H1930 0.850 no
O193 H1931 0.850 no
O194 H1940 0.850 no
O194 H1941 0.850 no
O195 C197 1.581(17) yes
O195 H1950 0.850 no
O196 H1960 0.850 no
O196 H1961 0.850 no
N5 C102 1.278(11) yes
N18 C17 1.490(12) yes
N18 C19 1.476(13) yes
N18 C20 1.489(14) yes
N26 C25 1.487(18) yes
N26 C27 1.502(16) yes
N26 C144 1.438(16) yes
N40 C39 1.510(13) yes
N40 C41 1.509(13) yes
N40 C63 1.505(12) yes
N47 C46 1.454(13) yes
N47 C48 1.514(13) yes
N47 C62 1.522(14) yes
N54 C53 1.289(11) yes
N69 C68 1.303(11) yes
N76 C82 1.284(10) yes
N88 C87 1.523(13) yes
N88 C89 1.476(14) yes
N88 C90 1.469(13) yes
N96 C95 1.483(14) yes
N96 C97 1.519(15) yes
N96 C110 1.549(14) yes
N116 C117 1.304(11) yes
N126 C127 1.332(12) yes
N126 C131 1.298(11) yes
N132 C133 1.332(11) yes
N132 C137 1.322(11) yes
N138 C139 1.315(13) yes
N138 C143 1.381(15) yes
N150 C149 1.309(10) yes
N152 C153 1.337(12) yes
N152 C157 1.303(12) yes
N159 C160 1.370(13) yes
N159 C164 1.327(12) yes
N165 C166 1.307(13) yes
N165 C170 1.356(12) yes
C11 C12 1.394(12) yes
C11 C16 1.446(12) yes
C12 C13 1.428(12) yes
C12 C149 1.411(13) yes
C13 C14 1.371(15) yes
C13 H131 0.990 no
C14 C15 1.355(16) yes
C14 C145 1.548(15) yes
C15 C16 1.376(13) yes
C15 H151 0.990 no
C16 C17 1.487(14) yes
C17 H171 0.990 no
C17 H172 0.990 no
C19 H191 0.990 no
C19 H192 0.990 no
C19 H193 0.990 no
C20 C21 1.542(16) yes
C20 H201 0.990 no
C20 H202 0.990 no
C21 C22 1.482(17) yes
C21 H211 0.990 no
C21 H212 0.990 no
C22 C23 1.524(16) yes
C22 H221 0.990 no
C22 H222 0.990 no
C23 C24 1.499(18) yes
C23 H231 0.990 no
C23 H232 0.990 no
C24 C25 1.502(17) yes
C24 H241 0.990 no
C24 H242 0.990 no
C25 H251 0.990 no
C25 H252 0.990 no
C27 C28 1.471(17) yes
C27 H271 0.990 no
C27 H272 0.990 no
C28 C29 1.415(14) yes
C28 C121 1.375(15) yes
C29 C118 1.391(15) yes
C37 C38 1.416(11) yes
C37 C67 1.378(11) yes
C38 C39 1.495(13) yes
C38 C64 1.373(12) yes
C39 H391 0.990 no
C39 H392 0.990 no
C41 C42 1.482(15) yes
C41 H411 0.990 no
C41 H412 0.990 no
C42 C43 1.553(14) yes
C42 H421 0.990 no
C42 H422 0.990 no
C43 C44 1.474(14) yes
C43 H431 0.990 no
C43 H432 0.990 no
C44 C45 1.577(15) yes
C44 H441 0.990 no
C44 H442 0.990 no
C45 C46 1.475(16) yes
C45 H451 0.990 no
C45 H452 0.990 no
C46 H461 0.990 no
C46 H462 0.992 no
C48 C49 1.442(16) yes
C48 H481 0.990 no
C48 H482 0.990 no
C49 C50 1.388(13) yes
C49 C58 1.406(16) yes
C50 C52 1.408(14) yes
C52 C53 1.457(14) yes
C52 C56 1.415(14) yes
C53 H531 0.990 no
C56 C57 1.333(17) yes
C56 H561 0.990 no
C57 C58 1.43(2) yes
C57 C59 1.564(16) yes
C58 H581 0.990 no
C59 C60 1.53(2) yes
C59 C61 1.45(2) yes
C59 C198 1.557(16) yes
C60 H601 0.990 no
C60 H602 0.990 no
C60 H603 0.990 no
C61 H611 0.990 no
C61 H612 0.990 no
C61 H613 0.990 no
C62 H621 0.990 no
C62 H622 0.990 no
C62 H623 0.990 no
C63 H631 0.990 no
C63 H632 0.990 no
C63 H633 0.990 no
C64 C65 1.400(13) yes
C64 H641 0.990 no
C65 C66 1.366(13) yes
C65 C71 1.518(14) yes
C66 C67 1.413(12) yes
C66 H661 0.990 no
C67 C68 1.463(11) yes
C68 H681 0.990 no
C71 C72 1.465(17) yes
C71 C73 1.528(18) yes
C71 C74 1.505(18) yes
C72 H721 0.990 no
C72 H722 0.990 no
C72 H723 0.990 no
C73 H731 0.990 no
C73 H732 0.990 no
C73 H733 0.990 no
C74 H741 0.990 no
C74 H742 0.990 no
C74 H743 0.990 no
C80 C81 1.381(12) yes
C80 C86 1.426(13) yes
C81 C82 1.464(12) yes
C81 C83 1.423(12) yes
C82 H821 0.990 no
C83 C84 1.368(14) yes
C83 H831 0.990 no
C84 C85 1.358(14) yes
C84 C111 1.560(14) yes
C85 C86 1.409(13) yes
C85 H851 0.990 no
C86 C87 1.497(13) yes
C87 H871 0.990 no
C87 H872 0.990 no
C89 H891 0.990 no
C89 H892 0.990 no
C89 H893 0.990 no
C90 C91 1.518(15) yes
C90 H901 0.990 no
C90 H902 0.990 no
C91 C92 1.513(14) yes
C91 H911 0.990 no
C91 H912 0.990 no
C92 C93 1.500(15) yes
C92 H921 0.990 no
C93 C94 1.575(15) yes
C93 H931 0.990 no
C94 C95 1.471(16) yes
C94 H941 0.990 no
C94 H942 0.990 no
C95 H951 0.990 no
C95 H952 0.990 no
C97 C98 1.490(16) yes
C97 H971 0.990 no
C97 H972 0.990 no
C98 C99 1.392(13) yes
C98 C105 1.403(14) yes
C99 C101 1.380(14) yes
C101 C102 1.438(13) yes
C101 C103 1.442(13) yes
C102 H1021 0.990 no
C103 C104 1.354(14) yes
C103 H1031 0.990 no
C104 C105 1.419(16) yes
C104 C106 1.569(15) yes
C105 H1051 0.990 no
C106 C107 1.523(19) yes
C106 C108 1.465(18) yes
C106 C109 1.52(2) yes
C107 H1071 0.990 no
C107 H1072 0.990 no
C107 H1073 0.990 no
C108 H1081 0.990 no
C108 H1082 0.990 no
C108 H1083 0.990 no
C109 H1091 0.990 no
C109 H1092 0.990 no
C109 H1093 0.990 no
C110 H1101 0.990 no
C110 H1102 0.990 no
C110 H1103 0.990 no
C111 C112 1.480(19) yes
C111 C113 1.59(2) yes
C111 C114 1.483(19) yes
C112 H1121 0.990 no
C112 H1122 0.990 no
C112 H1123 0.990 no
C113 H1131 0.990 no
C113 H1132 0.990 no
C113 H1133 0.990 no
C114 H1141 0.990 no
C114 H1142 0.990 no
C114 H1143 0.990 no
C117 C118 1.452(14) yes
C117 H1171 0.990 no
C118 C119 1.397(13) yes
C119 C120 1.388(16) yes
C119 H1191 0.990 no
C120 C121 1.409(18) yes
C120 C122 1.502(15) yes
C121 H1211 0.990 no
C122 C123 1.61(2) yes
C122 C124 1.49(2) yes
C122 C125 1.45(2) yes
C123 H1231 0.990 no
C123 H1232 0.990 no
C123 H1233 0.990 no
C124 H1241 0.990 no
C124 H1242 0.990 no
C124 H1243 0.990 no
C125 H1251 0.990 no
C125 H1252 0.990 no
C125 H1253 0.990 no
C127 C128 1.363(14) yes
C127 H1271 0.990 no
C128 C129 1.303(15) yes
C128 H1281 0.990 no
C129 C130 1.370(16) yes
C129 H1291 0.990 no
C130 C131 1.432(14) yes
C130 H1301 0.990 no
C131 H1311 0.990 no
C133 C134 1.344(14) yes
C133 H1331 0.990 no
C134 C135 1.343(15) yes
C134 H1341 0.990 no
C135 C136 1.373(15) yes
C135 H1351 0.990 no
C136 C137 1.369(14) yes
C136 H1361 0.990 no
C137 H1371 0.990 no
C139 C140 1.388(16) yes
C139 H1391 0.990 no
C140 C141 1.41(2) yes
C140 H1401 0.990 no
C141 C142 1.42(2) yes
C141 H1411 0.990 no
C142 C143 1.363(17) yes
C142 H1421 0.990 no
C143 H1431 0.990 no
C144 H1441 0.990 no
C144 H1442 0.990 no
C145 C146 1.436(18) yes
C145 C147 1.49(2) yes
C145 C148 1.60(2) yes
C146 H1461 0.990 no
C146 H1462 0.990 no
C146 H1463 0.990 no
C147 H1471 0.990 no
C147 H1472 0.990 no
C147 H1473 0.990 no
C148 H1481 0.990 no
C148 H1482 0.990 no
C148 H1483 0.990 no
C149 H1491 0.990 no
C153 C154 1.309(15) yes
C153 H1531 0.990 no
C154 C155 1.365(18) yes
C154 H1541 0.990 no
C155 C156 1.395(17) yes
C155 H1551 0.990 no
C156 C157 1.382(14) yes
C156 H1561 0.990 no
C157 H1571 0.990 no
C160 C161 1.368(15) yes
C160 H1601 0.990 no
C161 C162 1.350(17) yes
C161 H1611 0.990 no
C162 C163 1.356(18) yes
C162 H1621 0.990 no
C163 C164 1.357(15) yes
C163 H1631 0.990 no
C164 H1641 0.990 no
C166 C167 1.414(15) yes
C166 H1661 0.990 no
C167 C168 1.373(17) yes
C167 H1671 0.990 no
C168 C169 1.337(17) yes
C168 H1681 0.990 no
C169 C170 1.400(15) yes
C169 H1691 0.990 no
C170 H1701 0.990 no
C197 H1971 0.990 no
C197 H1972 0.990 no
C197 H1973 0.990 no
C198 H1981 0.990 no
C198 H1982 0.990 no
C198 H1983 0.990 no
B172 F171 1.41(2) yes
B172 F173 1.31(2) yes
B172 F174 1.34(2) yes
B172 F175 1.39(2) yes
B177 F176 1.29(3) yes
B177 F178 1.40(3) yes
B177 F179 1.33(3) yes
B177 F180 1.41(3) yes
B182 F181 1.336(8) yes
B182 F183 1.333(6) yes
B182 F184 1.335(6) yes
B182 F185 1.334(8) yes
B187 F186 1.45(4) yes
B187 F188 1.30(4) yes
B187 F189 1.27(4) yes
B187 F190 1.30(4) yes

loop_
_platon_squeeze_void_nr
_platon_squeeze_void_average_x
_platon_squeeze_void_average_y
_platon_squeeze_void_average_z
_platon_squeeze_void_volume
_platon_squeeze_void_count_electrons
_platon_squeeze_void_content
1 0.456 -0.019 0.000 1909 571 ' '
2 0.858 0.027 0.194 5 1 ' '
3 0.256 0.291 0.500 1909 567 ' '
4 0.642 0.527 0.306 6 1 ' '
5 0.358 0.473 0.694 5 1 ' '
6 0.142 0.973 0.806 5 1 ' '
